data_7110017
loop_
_publ_author_name
'Alba Collado'
'Adrian Gomez-Suarez'
'Yoshihiro Oonishi'
'Alexandra M. Z. Slawin'
'Steven P. Nolan'

_publ_section_title
;
 Synthesis, characterisation, and oxygen atom transfer reactions involving
 the first gold(I)-alkylperoxo complexes
;
_journal_name_full Chem.Commun.
_journal_page_first 10745
_journal_paper_doi 10.1039/c3cc47030j
_journal_volume 49
_journal_year 2013
_chemical_formula_moiety 'C31 H46 Au N2 O2.50'
_chemical_formula_sum 'C31 H46 Au N2 O2.5'
_chemical_formula_weight 683.68
_space_group_IT_number 2
_symmetry_cell_setting triclinic
_symmetry_Int_Tables_number 2
_symmetry_space_group_name_Hall '-P 1'
_symmetry_space_group_name_H-M 'P -1'
_atom_sites_solution_hydrogens geom
_atom_sites_solution_primary direct
_atom_sites_solution_secondary difmap
_cell_angle_alpha 69.906(13)
_cell_angle_beta 89.631(17)
_cell_angle_gamma 79.211(14)
_cell_formula_units_Z 4
_cell_length_a 14.984(4)
_cell_length_b 16.186(3)
_cell_length_c 16.922(3)
_cell_measurement_reflns_used 11985
_cell_measurement_temperature 93
_cell_measurement_theta_max 25.35
_cell_measurement_theta_min 2.13
_cell_volume 3778.7(15)
_computing_cell_refinement 'CrystalClear-SM Expert 2.0 rc13'
_computing_data_collection 'CrystalClear-SM Expert 2.0 rc13 (Rigaku, 2009)'
_computing_data_reduction 'CrystalClear-SM Expert 2.0 rc13'
_computing_molecular_graphics 'CrystalStructure 4.0'
_computing_publication_material 'CrystalStructure 4.0 (Rigaku, 2010)'
_computing_structure_refinement 'SHELXL97 (Sheldrick, 2008)'
_computing_structure_solution 'DIRDIF99-PATTY (Gould, et al., 1999)'
_diffrn_ambient_temperature 93
_diffrn_detector_area_resol_mean 14.629
_diffrn_measured_fraction_theta_full 0.971
_diffrn_measured_fraction_theta_max 0.967
_diffrn_measurement_device_type 'Rigaku Mercury70'
_diffrn_measurement_method \w
_diffrn_radiation_type 'Mo K\a'
_diffrn_radiation_wavelength 0.71075
_diffrn_reflns_av_R_equivalents 0.0639
_diffrn_reflns_Laue_measured_fraction_full 0.971
_diffrn_reflns_Laue_measured_fraction_max 0.967
_diffrn_reflns_limit_h_max 18
_diffrn_reflns_limit_h_min -16
_diffrn_reflns_limit_k_max 19
_diffrn_reflns_limit_k_min -14
_diffrn_reflns_limit_l_max 20
_diffrn_reflns_limit_l_min -19
_diffrn_reflns_number 23985
_diffrn_reflns_point_group_measured_fraction_full 0.971
_diffrn_reflns_point_group_measured_fraction_max 0.967
_diffrn_reflns_theta_full 25.000
_diffrn_reflns_theta_max 25.344
_diffrn_reflns_theta_min 1.948
_diffrn_standards_number 0
_exptl_absorpt_coefficient_mu 3.931
_exptl_absorpt_correction_T_max 0.675
_exptl_absorpt_correction_T_min 0.491
_exptl_absorpt_correction_type multi-scan
_exptl_absorpt_process_details 'REQAB (Rigaku, 1998)'
_exptl_crystal_colour colorless
_exptl_crystal_density_diffrn 1.202
_exptl_crystal_density_method 'not measured'
_exptl_crystal_description prism
_exptl_crystal_F_000 1380.00
_exptl_crystal_size_max 0.100
_exptl_crystal_size_mid 0.100
_exptl_crystal_size_min 0.100
_refine_diff_density_max 2.400
_refine_diff_density_min -2.100
_refine_ls_extinction_method none
_refine_ls_goodness_of_fit_ref 1.126
_refine_ls_hydrogen_treatment constr
_refine_ls_number_parameters 667
_refine_ls_number_reflns 13375
_refine_ls_number_restraints 12
_refine_ls_R_factor_gt 0.0897
_refine_ls_shift/su_max 0.008
_refine_ls_structure_factor_coef Fsqd
_refine_ls_weighting_details 'w = 1/[\s^2^(Fo^2^)+(0.0823P)^2^+66.7999P] where P=(Fo^2^+2Fc^2^)/3'
_refine_ls_weighting_scheme calc
_refine_ls_wR_factor_ref 0.2537
_reflns_number_gt 9674
_reflns_number_total 13375
_reflns_threshold_expression F^2^>2.0\s(F^2^)
_cod_data_source_file c3cc47030j.txt
_cod_data_source_block 3
_cod_original_cell_volume 3778.9(13)
_cod_original_formula_sum 'C31 H46 Au N2 O2.50'
_cod_database_code 7110017

loop_
_symmetry_equiv_pos_site_id
_symmetry_equiv_pos_as_xyz
1 +X,+Y,+Z
2 -X,-Y,-Z

loop_
_atom_site_label
_atom_site_type_symbol
_atom_site_fract_x
_atom_site_fract_y
_atom_site_fract_z
_atom_site_U_iso_or_equiv
_atom_site_adp_type
_atom_site_occupancy
_atom_site_symmetry_multiplicity
_atom_site_calc_flag
_atom_site_refinement_flags
Au1 Au 0.14454(4) 0.16444(4) 0.45449(4) 0.03866(19) Uani 1.0 2 d .
Au41 Au 0.71203(4) 0.83719(4) 1.04522(4) 0.0433(2) Uani 1.0 2 d .
O31 O 0.1026(8) 0.2086(8) 0.3316(7) 0.048(3) Uani 1.0 2 d .
O32 O 0.1370(8) 0.2951(8) 0.2938(7) 0.050(3) Uani 1.0 2 d .
O71 O 0.6884(8) 0.7958(9) 1.1690(7) 0.059(4) Uani 1.0 2 d .
O72 O 0.7554(8) 0.7095(9) 1.2064(7) 0.055(3) Uani 1.0 2 d .
O81 O 0.553(3) 0.165(3) 0.089(2) 0.092(8) Uani 0.5000 2 d .
O82 O 0.304(4) 0.775(4) 0.348(4) 0.151(11) Uani 0.5000 2 d .
N2 N 0.2061(8) 0.1796(9) 0.6156(8) 0.041(3) Uani 1.0 2 d .
N5 N 0.2031(9) 0.0406(9) 0.6331(9) 0.046(4) Uani 1.0 2 d .
N42 N 0.7804(8) 0.8170(8) 0.8858(8) 0.039(3) Uani 1.0 2 d .
N45 N 0.7216(9) 0.9549(9) 0.8625(8) 0.044(3) Uani 1.0 2 d .
C1 C 0.1844(10) 0.1248(11) 0.5743(10) 0.046(4) Uani 1.0 2 d .
C2 C 0.361(3) -0.035(2) 0.466(2) 0.135(14) Uani 1.0 2 d .
C3 C 0.2360(10) 0.1292(11) 0.7002(9) 0.042(4) Uani 1.0 2 d .
C4 C 0.2345(10) 0.0429(12) 0.7110(11) 0.046(4) Uani 1.0 2 d .
C6 C 0.1943(11) 0.2756(11) 0.5743(10) 0.043(4) Uani 1.0 2 d .
C7 C 0.1143(11) 0.3288(12) 0.5923(11) 0.048(4) Uani 1.0 2 d .
C8 C 0.1065(11) 0.4208(13) 0.5528(11) 0.052(5) Uani 1.0 2 d .
C9 C 0.1705(12) 0.4611(12) 0.4996(11) 0.050(5) Uani 1.0 2 d .
C10 C 0.2440(12) 0.4031(13) 0.4850(12) 0.055(5) Uani 1.0 2 d .
C11 C 0.2598(11) 0.3103(11) 0.5242(10) 0.044(4) Uani 1.0 2 d .
C12 C 0.0441(10) 0.2857(13) 0.6446(11) 0.053(5) Uani 1.0 2 d .
C13 C -0.0072(13) 0.3437(16) 0.6946(12) 0.070(6) Uani 1.0 2 d .
C14 C -0.0258(11) 0.2685(14) 0.5919(11) 0.057(5) Uani 1.0 2 d .
C15 C 0.3458(12) 0.2523(13) 0.5041(13) 0.059(5) Uani 1.0 2 d .
C16 C 0.4329(12) 0.2712(16) 0.5385(14) 0.077(7) Uani 1.0 2 d .
C17 C 0.3465(12) 0.2691(15) 0.4100(13) 0.067(6) Uani 1.0 2 d .
C18 C 0.1872(10) -0.0374(11) 0.6180(10) 0.042(4) Uani 1.0 2 d .
C19 C 0.2567(13) -0.0812(13) 0.5825(14) 0.064(5) Uani 1.0 2 d .
C20 C 0.2392(14) -0.1580(12) 0.5686(14) 0.069(6) Uani 1.0 2 d .
C21 C 0.1578(14) -0.1917(14) 0.5928(12) 0.064(5) Uani 1.0 2 d .
C22 C 0.0915(12) -0.1438(12) 0.6264(10) 0.052(5) Uani 1.0 2 d .
C23 C 0.1085(12) -0.0652(13) 0.6396(12) 0.054(5) Uani 1.0 2 d .
C24 C 0.3456(14) -0.0499(14) 0.5586(16) 0.079(7) Uani 1.0 2 d .
C25 C 0.4224(14) -0.1180(18) 0.613(3) 0.121(12) Uani 1.0 2 d .
C27 C 0.0326(12) -0.0150(13) 0.6781(11) 0.057(5) Uani 1.0 2 d .
C28 C 0.0180(14) -0.0754(16) 0.7692(11) 0.073(6) Uani 1.0 2 d .
C29 C -0.0575(12) 0.0146(13) 0.6234(13) 0.063(5) Uani 1.0 2 d .
C33 C 0.0625(11) 0.3694(12) 0.2770(10) 0.047(4) Uani 1.0 2 d .
C34 C -0.0085(13) 0.3659(13) 0.2132(11) 0.059(5) Uani 1.0 2 d .
C35 C 0.1096(16) 0.4500(13) 0.2382(13) 0.070(6) Uani 1.0 2 d .
C36 C 0.0171(12) 0.3704(12) 0.3579(11) 0.053(5) Uani 1.0 2 d .
C41 C 0.7390(10) 0.8733(10) 0.9242(10) 0.039(4) Uani 1.0 2 d .
C43 C 0.7899(11) 0.8640(12) 0.7998(10) 0.045(4) Uani 1.0 2 d .
C44 C 0.7540(10) 0.9479(12) 0.7864(11) 0.049(4) Uani 1.0 2 d .
C46 C 0.8036(11) 0.7204(11) 0.9288(10) 0.045(4) Uani 1.0 2 d .
C47 C 0.8878(10) 0.6866(11) 0.9784(10) 0.043(4) Uani 1.0 2 d .
C48 C 0.9100(11) 0.5924(11) 1.0204(10) 0.043(4) Uani 1.0 2 d .
C49 C 0.8534(12) 0.5332(12) 1.0154(9) 0.047(4) Uani 1.0 2 d .
C50 C 0.7735(12) 0.5743(12) 0.9616(11) 0.048(4) Uani 1.0 2 d .
C51 C 0.7479(12) 0.6684(13) 0.9160(11) 0.051(5) Uani 1.0 2 d .
C52 C 0.9491(11) 0.7460(12) 0.9925(10) 0.046(4) Uani 1.0 2 d .
C53 C 1.0464(13) 0.7220(15) 0.9637(13) 0.066(6) Uani 1.0 2 d .
C54 C 0.9552(12) 0.7393(14) 1.0836(12) 0.059(5) Uani 1.0 2 d .
C55 C 0.6588(13) 0.7071(15) 0.8638(14) 0.067(6) Uani 1.0 2 d .
C56 C 0.6385(15) 0.6504(18) 0.8126(14) 0.088(8) Uani 1.0 2 d .
C57 C 0.5805(14) 0.7188(19) 0.9236(16) 0.094(9) Uani 1.0 2 d .
C58 C 0.6750(11) 1.0361(11) 0.8788(11) 0.049(4) Uani 1.0 2 d .
C59 C 0.5808(10) 1.0616(11) 0.8569(10) 0.042(4) Uani 1.0 2 d .
C60 C 0.5389(11) 1.1412(12) 0.8673(11) 0.053(5) Uani 1.0 2 d .
C61 C 0.5857(12) 1.1902(12) 0.8996(12) 0.054(5) Uani 1.0 2 d .
C62 C 0.6764(13) 1.1602(14) 0.9197(16) 0.078(7) Uani 1.0 2 d .
C63 C 0.7244(13) 1.0831(13) 0.9077(14) 0.064(5) Uani 1.0 2 d .
C64 C 0.5277(11) 1.0067(11) 0.8263(10) 0.047(4) Uani 1.0 2 d .
C65 C 0.4882(13) 1.0626(15) 0.7342(12) 0.071(6) Uani 1.0 2 d .
C66 C 0.4494(14) 0.9799(15) 0.8787(15) 0.074(6) Uani 1.0 2 d .
C67 C 0.8254(12) 1.0512(14) 0.9300(17) 0.077(7) Uani 1.0 2 d .
C68 C 0.8769(16) 1.119(2) 0.871(3) 0.131(13) Uani 1.0 2 d .
C69 C 0.8451(17) 1.0400(19) 1.025(2) 0.116(11) Uani 1.0 2 d .
C73 C 0.7099(12) 0.6362(14) 1.2240(12) 0.059(5) Uani 1.0 2 d .
C74 C 0.6430(15) 0.6400(17) 1.2925(15) 0.081(7) Uani 1.0 2 d .
C75 C 0.7873(14) 0.5533(14) 1.2611(13) 0.072(6) Uani 1.0 2 d .
C76 C 0.6644(14) 0.6365(14) 1.1421(12) 0.064(5) Uani 1.0 2 d .
H2A H 0.3097 0.0102 0.4306 0.1623 Uiso 1.0 2 calc R
H2B H 0.3641 -0.0911 0.4554 0.1623 Uiso 1.0 2 calc R
H2C H 0.4175 -0.0130 0.4511 0.1623 Uiso 1.0 2 calc R
H3 H 0.2539 0.1515 0.7414 0.0508 Uiso 1.0 2 calc R
H4 H 0.2513 -0.0071 0.7615 0.0547 Uiso 1.0 2 calc R
H8 H 0.0545 0.4590 0.5624 0.0626 Uiso 1.0 2 calc R
H9 H 0.1638 0.5244 0.4751 0.0600 Uiso 1.0 2 calc R
H10 H 0.2860 0.4282 0.4460 0.0665 Uiso 1.0 2 calc R
H12 H 0.0752 0.2267 0.6863 0.0640 Uiso 1.0 2 calc R
H13A H -0.0385 0.4017 0.6548 0.0843 Uiso 1.0 2 calc R
H13B H 0.0367 0.3534 0.7315 0.0843 Uiso 1.0 2 calc R
H13C H -0.0518 0.3122 0.7287 0.0843 Uiso 1.0 2 calc R
H14A H 0.0043 0.2298 0.5621 0.0684 Uiso 1.0 2 calc R
H14B H -0.0573 0.3257 0.5508 0.0684 Uiso 1.0 2 calc R
H14C H -0.0701 0.2390 0.6283 0.0684 Uiso 1.0 2 calc R
H15 H 0.3434 0.1877 0.5339 0.0713 Uiso 1.0 2 calc R
H16A H 0.4367 0.3342 0.5100 0.0919 Uiso 1.0 2 calc R
H16B H 0.4867 0.2325 0.5279 0.0919 Uiso 1.0 2 calc R
H16C H 0.4301 0.2587 0.5993 0.0919 Uiso 1.0 2 calc R
H17A H 0.3477 0.3324 0.3795 0.0809 Uiso 1.0 2 calc R
H17B H 0.2916 0.2544 0.3913 0.0809 Uiso 1.0 2 calc R
H17C H 0.4005 0.2313 0.3986 0.0809 Uiso 1.0 2 calc R
H20 H 0.2832 -0.1884 0.5422 0.0831 Uiso 1.0 2 calc R
H21 H 0.1493 -0.2457 0.5859 0.0772 Uiso 1.0 2 calc R
H22 H 0.0354 -0.1629 0.6405 0.0624 Uiso 1.0 2 calc R
H24 H 0.3432 0.0079 0.5684 0.0945 Uiso 1.0 2 calc R
H25A H 0.4240 -0.1756 0.6050 0.1451 Uiso 1.0 2 calc R
H25B H 0.4137 -0.1251 0.6719 0.1451 Uiso 1.0 2 calc R
H25C H 0.4799 -0.0982 0.5967 0.1451 Uiso 1.0 2 calc R
H27 H 0.0521 0.0398 0.6808 0.0688 Uiso 1.0 2 calc R
H28A H -0.0012 -0.1295 0.7677 0.0874 Uiso 1.0 2 calc R
H28B H -0.0292 -0.0422 0.7934 0.0874 Uiso 1.0 2 calc R
H28C H 0.0751 -0.0924 0.8040 0.0874 Uiso 1.0 2 calc R
H29A H -0.0774 -0.0384 0.6197 0.0754 Uiso 1.0 2 calc R
H29B H -0.0483 0.0543 0.5667 0.0754 Uiso 1.0 2 calc R
H29C H -0.1041 0.0466 0.6490 0.0754 Uiso 1.0 2 calc R
H34A H -0.0312 0.3098 0.2362 0.0707 Uiso 1.0 2 calc R
H34B H 0.0198 0.3685 0.1602 0.0707 Uiso 1.0 2 calc R
H34C H -0.0593 0.4170 0.2025 0.0707 Uiso 1.0 2 calc R
H35A H 0.1380 0.4462 0.1869 0.0841 Uiso 1.0 2 calc R
H35B H 0.1563 0.4491 0.2789 0.0841 Uiso 1.0 2 calc R
H35C H 0.0643 0.5059 0.2241 0.0841 Uiso 1.0 2 calc R
H36A H 0.0616 0.3750 0.3976 0.0635 Uiso 1.0 2 calc R
H36B H -0.0058 0.3148 0.3835 0.0635 Uiso 1.0 2 calc R
H36C H -0.0337 0.4219 0.3446 0.0635 Uiso 1.0 2 calc R
H43 H 0.8170 0.8394 0.7597 0.0545 Uiso 1.0 2 calc R
H44 H 0.7504 0.9961 0.7342 0.0583 Uiso 1.0 2 calc R
H48 H 0.9658 0.5677 1.0536 0.0517 Uiso 1.0 2 calc R
H49 H 0.8679 0.4705 1.0460 0.0561 Uiso 1.0 2 calc R
H50 H 0.7344 0.5368 0.9553 0.0582 Uiso 1.0 2 calc R
H52 H 0.9224 0.8096 0.9576 0.0550 Uiso 1.0 2 calc R
H53A H 1.0427 0.7298 0.9037 0.0796 Uiso 1.0 2 calc R
H53B H 1.0735 0.6595 0.9965 0.0796 Uiso 1.0 2 calc R
H53C H 1.0842 0.7616 0.9727 0.0796 Uiso 1.0 2 calc R
H54A H 0.9804 0.6772 1.1191 0.0704 Uiso 1.0 2 calc R
H54B H 0.8943 0.7578 1.1008 0.0704 Uiso 1.0 2 calc R
H54C H 0.9948 0.7786 1.0902 0.0704 Uiso 1.0 2 calc R
H55 H 0.6626 0.7680 0.8233 0.0805 Uiso 1.0 2 calc R
H56A H 0.6336 0.5905 0.8510 0.1058 Uiso 1.0 2 calc R
H56B H 0.6878 0.6451 0.7753 0.1058 Uiso 1.0 2 calc R
H56C H 0.5810 0.6792 0.7787 0.1058 Uiso 1.0 2 calc R
H57A H 0.5936 0.7581 0.9531 0.1128 Uiso 1.0 2 calc R
H57B H 0.5766 0.6600 0.9650 0.1128 Uiso 1.0 2 calc R
H57C H 0.5225 0.7454 0.8902 0.1128 Uiso 1.0 2 calc R
H60 H 0.4758 1.1629 0.8517 0.0631 Uiso 1.0 2 calc R
H61 H 0.5550 1.2435 0.9075 0.0646 Uiso 1.0 2 calc R
H62 H 0.7085 1.1929 0.9428 0.0934 Uiso 1.0 2 calc R
H64 H 0.5701 0.9511 0.8260 0.0564 Uiso 1.0 2 calc R
H65A H 0.4452 1.1164 0.7339 0.0850 Uiso 1.0 2 calc R
H65B H 0.4567 1.0261 0.7125 0.0850 Uiso 1.0 2 calc R
H65C H 0.5380 1.0803 0.6984 0.0850 Uiso 1.0 2 calc R
H66A H 0.4063 1.0338 0.8778 0.0891 Uiso 1.0 2 calc R
H66B H 0.4724 0.9443 0.9369 0.0891 Uiso 1.0 2 calc R
H66C H 0.4187 0.9441 0.8556 0.0891 Uiso 1.0 2 calc R
H67 H 0.8450 0.9917 0.9231 0.0927 Uiso 1.0 2 calc R
H68A H 0.8579 1.1773 0.8768 0.1572 Uiso 1.0 2 calc R
H68B H 0.8634 1.1242 0.8121 0.1572 Uiso 1.0 2 calc R
H68C H 0.9425 1.0977 0.8846 0.1572 Uiso 1.0 2 calc R
H69A H 0.8251 1.0980 1.0328 0.1388 Uiso 1.0 2 calc R
H69B H 0.9105 1.0191 1.0405 0.1388 Uiso 1.0 2 calc R
H69C H 0.8118 0.9962 1.0617 0.1388 Uiso 1.0 2 calc R
H74A H 0.5983 0.6964 1.2721 0.0977 Uiso 1.0 2 calc R
H74B H 0.6765 0.6364 1.3435 0.0977 Uiso 1.0 2 calc R
H74C H 0.6115 0.5894 1.3056 0.0977 Uiso 1.0 2 calc R
H75A H 0.8160 0.5558 1.3119 0.0862 Uiso 1.0 2 calc R
H75B H 0.8329 0.5530 1.2193 0.0862 Uiso 1.0 2 calc R
H75C H 0.7623 0.4986 1.2756 0.0862 Uiso 1.0 2 calc R
H76A H 0.7110 0.6315 1.1022 0.0774 Uiso 1.0 2 calc R
H76B H 0.6200 0.6927 1.1169 0.0774 Uiso 1.0 2 calc R
H76C H 0.6334 0.5857 1.1552 0.0774 Uiso 1.0 2 calc R

loop_
_atom_site_aniso_label
_atom_site_aniso_U_11
_atom_site_aniso_U_22
_atom_site_aniso_U_33
_atom_site_aniso_U_12
_atom_site_aniso_U_13
_atom_site_aniso_U_23
Au1 0.0373(4) 0.0425(4) 0.0372(4) -0.0011(3) 0.0029(3) -0.0188(3)
Au41 0.0363(4) 0.0531(4) 0.0414(4) 0.0072(3) -0.0027(3) -0.0258(3)
O31 0.051(7) 0.050(7) 0.039(6) -0.002(6) 0.003(5) -0.015(5)
O32 0.056(7) 0.046(7) 0.043(7) 0.001(6) -0.001(6) -0.015(6)
O71 0.047(7) 0.081(9) 0.049(7) 0.022(6) -0.009(6) -0.041(7)
O72 0.055(7) 0.061(8) 0.043(7) 0.005(6) -0.005(6) -0.020(6)
O81 0.092(8) 0.092(8) 0.092(8) -0.0182(16) 0.0057(7) -0.032(3)
O82 0.151(11) 0.151(11) 0.151(11) -0.030(2) 0.0095(9) -0.053(4)
N2 0.035(7) 0.049(8) 0.039(8) 0.001(6) 0.006(6) -0.021(6)
N5 0.032(7) 0.049(8) 0.054(9) 0.001(6) 0.002(6) -0.018(7)
N42 0.036(7) 0.042(8) 0.036(7) 0.005(6) 0.008(6) -0.015(6)
N45 0.039(7) 0.050(8) 0.043(8) -0.001(6) 0.001(6) -0.022(7)
C1 0.038(9) 0.050(10) 0.032(9) 0.016(7) -0.011(7) -0.005(7)
C2 0.17(3) 0.14(3) 0.17(3) -0.10(3) 0.14(3) -0.11(3)
C3 0.035(8) 0.057(10) 0.029(8) 0.006(7) -0.014(7) -0.015(7)
C4 0.037(9) 0.055(11) 0.043(10) -0.003(7) -0.004(7) -0.018(8)
C6 0.043(9) 0.047(9) 0.037(9) 0.008(7) -0.009(7) -0.020(7)
C7 0.038(9) 0.053(11) 0.047(10) 0.013(8) -0.013(8) -0.022(8)
C8 0.041(9) 0.067(12) 0.054(11) 0.011(8) -0.005(8) -0.039(10)
C9 0.055(10) 0.049(10) 0.044(10) 0.007(8) -0.011(8) -0.023(8)
C10 0.048(10) 0.060(12) 0.054(11) 0.002(9) -0.003(9) -0.021(9)
C11 0.040(9) 0.047(10) 0.047(10) -0.008(7) 0.013(7) -0.020(8)
C12 0.027(8) 0.084(13) 0.045(10) 0.004(8) 0.007(7) -0.024(9)
C13 0.054(11) 0.115(18) 0.050(12) -0.004(11) 0.006(9) -0.046(12)
C14 0.042(9) 0.081(14) 0.053(11) -0.006(9) 0.016(8) -0.032(10)
C15 0.043(10) 0.055(11) 0.077(14) 0.005(8) 0.013(9) -0.028(10)
C16 0.036(10) 0.105(18) 0.076(15) 0.015(10) 0.001(10) -0.030(13)
C17 0.042(10) 0.084(15) 0.079(14) -0.002(10) 0.017(10) -0.039(12)
C18 0.037(8) 0.049(10) 0.042(9) -0.001(7) -0.005(7) -0.020(8)
C19 0.053(11) 0.055(12) 0.086(15) -0.004(9) 0.008(10) -0.029(11)
C20 0.070(13) 0.042(11) 0.100(16) -0.005(9) 0.020(12) -0.035(11)
C21 0.065(12) 0.058(12) 0.056(12) 0.005(10) 0.008(10) -0.011(9)
C22 0.043(9) 0.067(12) 0.036(9) 0.002(8) -0.017(8) -0.012(8)
C23 0.041(9) 0.062(12) 0.057(11) -0.001(8) -0.003(8) -0.022(9)
C24 0.058(12) 0.056(13) 0.13(2) -0.015(10) 0.032(13) -0.037(13)
C25 0.041(12) 0.10(2) 0.25(4) -0.018(12) 0.038(17) -0.09(3)
C27 0.055(11) 0.062(12) 0.049(11) 0.006(9) 0.012(9) -0.020(9)
C28 0.065(13) 0.108(18) 0.042(11) -0.015(12) 0.012(10) -0.024(11)
C29 0.046(10) 0.055(11) 0.083(14) 0.006(9) 0.019(10) -0.027(10)
C33 0.047(9) 0.051(10) 0.039(9) 0.010(8) -0.007(8) -0.022(8)
C34 0.071(12) 0.061(12) 0.044(10) 0.002(10) -0.004(9) -0.025(9)
C35 0.098(16) 0.052(12) 0.060(13) -0.011(11) -0.002(11) -0.021(10)
C36 0.056(11) 0.054(11) 0.048(10) 0.007(8) 0.009(8) -0.027(9)
C41 0.037(8) 0.037(9) 0.045(9) 0.005(7) -0.004(7) -0.021(7)
C43 0.046(9) 0.055(10) 0.039(9) -0.003(8) 0.001(7) -0.025(8)
C44 0.032(8) 0.061(11) 0.049(10) 0.005(8) 0.005(7) -0.022(9)
C46 0.046(9) 0.047(10) 0.047(10) 0.004(8) 0.007(8) -0.030(8)
C47 0.035(8) 0.051(10) 0.046(9) -0.010(7) 0.009(7) -0.021(8)
C48 0.048(9) 0.047(10) 0.032(8) -0.004(7) 0.011(7) -0.014(7)
C49 0.073(12) 0.061(11) 0.021(8) -0.025(9) 0.016(8) -0.026(8)
C50 0.053(10) 0.049(10) 0.050(10) -0.015(8) 0.017(8) -0.024(8)
C51 0.053(10) 0.064(12) 0.044(10) -0.005(9) -0.000(8) -0.032(9)
C52 0.047(9) 0.051(10) 0.042(9) -0.011(8) -0.006(8) -0.017(8)
C53 0.062(12) 0.084(15) 0.062(13) -0.022(11) 0.011(10) -0.033(11)
C54 0.041(9) 0.075(13) 0.071(13) -0.006(9) -0.001(9) -0.041(11)
C55 0.047(11) 0.073(14) 0.082(15) -0.004(10) -0.006(10) -0.032(12)
C56 0.071(14) 0.14(3) 0.066(14) 0.007(14) -0.006(12) -0.060(15)
C57 0.048(12) 0.15(3) 0.107(19) 0.015(13) -0.024(12) -0.090(18)
C58 0.045(9) 0.042(9) 0.052(10) 0.009(8) -0.009(8) -0.016(8)
C59 0.031(8) 0.047(9) 0.046(9) 0.009(7) -0.001(7) -0.020(8)
C60 0.035(9) 0.069(12) 0.047(10) 0.015(8) -0.004(8) -0.025(9)
C61 0.046(10) 0.049(10) 0.070(12) -0.002(8) 0.007(9) -0.030(9)
C62 0.050(11) 0.057(13) 0.12(2) 0.012(9) -0.030(12) -0.039(13)
C63 0.046(10) 0.060(12) 0.079(14) -0.002(9) -0.011(10) -0.020(11)
C64 0.040(9) 0.048(10) 0.047(10) 0.017(7) -0.010(8) -0.023(8)
C65 0.051(11) 0.098(17) 0.054(12) -0.008(11) -0.009(9) -0.018(11)
C66 0.067(13) 0.069(14) 0.094(17) -0.003(11) 0.006(12) -0.042(13)
C67 0.037(10) 0.062(13) 0.14(3) -0.004(9) -0.024(12) -0.053(14)
C68 0.047(14) 0.12(3) 0.23(4) 0.014(15) -0.034(19) -0.08(3)
C69 0.074(16) 0.11(2) 0.17(3) 0.021(15) -0.056(18) -0.07(2)
C73 0.051(11) 0.071(13) 0.055(12) 0.013(9) -0.006(9) -0.032(10)
C74 0.065(13) 0.099(18) 0.085(16) -0.007(12) 0.027(12) -0.043(14)
C75 0.065(13) 0.078(15) 0.055(12) 0.023(11) -0.004(10) -0.020(11)
C76 0.067(12) 0.071(13) 0.050(11) -0.011(10) -0.007(10) -0.015(10)

loop_
_atom_type_symbol
_atom_type_description
_atom_type_scat_dispersion_real
_atom_type_scat_dispersion_imag
_atom_type_scat_source
C C 0.0033 0.0016
;
International Tables for Crystallography
(1992, Vol. C, Tables 4.2.6.8 and 6.1.1.4)
;
H H 0.0000 0.0000
;
International Tables for Crystallography
(1992, Vol. C, Table 6.1.1.4)
;
Au Au -2.0133 8.8022
;
International Tables for Crystallography
(1992, Vol. C, Tables 4.2.6.8 and 6.1.1.4)
;
N N 0.0061 0.0033
;
International Tables for Crystallography
(1992, Vol. C, Tables 4.2.6.8 and 6.1.1.4)
;
O O 0.0106 0.0060
;
International Tables for Crystallography
(1992, Vol. C, Tables 4.2.6.8 and 6.1.1.4)
;

loop_
_geom_angle_atom_site_label_1
_geom_angle_atom_site_label_2
_geom_angle_atom_site_label_3
_geom_angle
_geom_angle_publ_flag
O31 Au1 C1 178.4(7) yes
O71 Au41 C41 177.7(6) yes
Au1 O31 O32 104.3(9) yes
O31 O32 C33 109.4(11) yes
Au41 O71 O72 104.0(9) yes
O71 O72 C73 109.7(12) yes
C1 N2 C3 110.8(13) yes
C1 N2 C6 121.8(13) yes
C3 N2 C6 127.3(16) yes
C1 N5 C4 110.5(16) yes
C1 N5 C18 123.6(15) yes
C4 N5 C18 125.8(13) yes
C41 N42 C43 111.0(12) yes
C41 N42 C46 122.3(13) yes
C43 N42 C46 126.5(15) yes
C41 N45 C44 110.0(14) yes
C41 N45 C58 121.6(14) yes
C44 N45 C58 128.4(13) yes
Au1 C1 N2 125.3(11) yes
Au1 C1 N5 129.9(15) yes
N2 C1 N5 104.7(14) yes
N2 C3 C4 106.5(16) yes
N5 C4 C3 107.5(13) yes
N2 C6 C7 116.3(14) yes
N2 C6 C11 119.3(14) yes
C7 C6 C11 124.3(15) yes
C6 C7 C8 114.5(15) yes
C6 C7 C12 120.9(15) yes
C8 C7 C12 124.5(15) yes
C7 C8 C9 124.3(16) yes
C8 C9 C10 116.2(16) yes
C9 C10 C11 123.8(16) yes
C6 C11 C10 116.7(15) yes
C6 C11 C15 124.0(15) yes
C10 C11 C15 119.1(15) yes
C7 C12 C13 112.4(18) yes
C7 C12 C14 111.6(15) yes
C13 C12 C14 107.9(14) yes
C11 C15 C16 109.8(19) yes
C11 C15 C17 110.6(14) yes
C16 C15 C17 112.1(16) yes
N5 C18 C19 116.9(16) yes
N5 C18 C23 119.1(16) yes
C19 C18 C23 124(2) yes
C18 C19 C20 115.6(18) yes
C18 C19 C24 124(2) yes
C20 C19 C24 121(2) yes
C19 C20 C21 123(2) yes
C20 C21 C22 118(2) yes
C21 C22 C23 119.3(18) yes
C18 C23 C22 120.2(18) yes
C18 C23 C27 123(2) yes
C22 C23 C27 117.0(16) yes
C2 C24 C19 111(3) yes
C2 C24 C25 110(3) yes
C19 C24 C25 109.5(18) yes
C23 C27 C28 110.3(15) yes
C23 C27 C29 111.3(17) yes
C28 C27 C29 110.0(16) yes
O32 C33 C34 110.4(16) yes
O32 C33 C35 102.1(14) yes
O32 C33 C36 111.2(12) yes
C34 C33 C35 111.0(14) yes
C34 C33 C36 109.5(15) yes
C35 C33 C36 112.5(18) yes
Au41 C41 N42 125.2(10) yes
Au41 C41 N45 130.3(13) yes
N42 C41 N45 104.6(13) yes
N42 C43 C44 106.1(16) yes
N45 C44 C43 108.3(14) yes
N42 C46 C47 116.4(16) yes
N42 C46 C51 119.1(14) yes
C47 C46 C51 124.4(15) yes
C46 C47 C48 116.2(17) yes
C46 C47 C52 123.7(14) yes
C48 C47 C52 120.0(14) yes
C47 C48 C49 123.5(14) yes
C48 C49 C50 115.0(15) yes
C49 C50 C51 124.4(19) yes
C46 C51 C50 116.3(15) yes
C46 C51 C55 122.7(17) yes
C50 C51 C55 120.8(19) yes
C47 C52 C53 111.0(17) yes
C47 C52 C54 111.9(14) yes
C53 C52 C54 109.5(14) yes
C51 C55 C56 112.7(18) yes
C51 C55 C57 108.7(18) yes
C56 C55 C57 111(2) yes
N45 C58 C59 115.5(17) yes
N45 C58 C63 119.6(15) yes
C59 C58 C63 124.8(17) yes
C58 C59 C60 115.0(17) yes
C58 C59 C64 123.3(16) yes
C60 C59 C64 121.8(14) yes
C59 C60 C61 122.6(15) yes
C60 C61 C62 118.5(19) yes
C61 C62 C63 123(3) yes
C58 C63 C62 116.6(17) yes
C58 C63 C67 122(2) yes
C62 C63 C67 122(3) yes
C59 C64 C65 108.9(15) yes
C59 C64 C66 114.0(18) yes
C65 C64 C66 107.7(14) yes
C63 C67 C68 109.4(16) yes
C63 C67 C69 109(2) yes
C68 C67 C69 111(3) yes
O72 C73 C74 109(2) yes
O72 C73 C75 103.3(15) yes
O72 C73 C76 110.4(14) yes
C74 C73 C75 108.9(15) yes
C74 C73 C76 113.7(17) yes
C75 C73 C76 111.3(19) yes
C24 C2 H2A 109.474 no
C24 C2 H2B 109.470 no
C24 C2 H2C 109.477 no
H2A C2 H2B 109.461 no
H2A C2 H2C 109.473 no
H2B C2 H2C 109.472 no
N2 C3 H3 126.770 no
C4 C3 H3 126.765 no
N5 C4 H4 126.239 no
C3 C4 H4 126.256 no
C7 C8 H8 117.829 no
C9 C8 H8 117.839 no
C8 C9 H9 121.902 no
C10 C9 H9 121.910 no
C9 C10 H10 118.123 no
C11 C10 H10 118.124 no
C7 C12 H12 108.249 no
C13 C12 H12 108.249 no
C14 C12 H12 108.248 no
C12 C13 H13A 109.468 no
C12 C13 H13B 109.467 no
C12 C13 H13C 109.470 no
H13A C13 H13B 109.468 no
H13A C13 H13C 109.474 no
H13B C13 H13C 109.481 no
C12 C14 H14A 109.471 no
C12 C14 H14B 109.463 no
C12 C14 H14C 109.471 no
H14A C14 H14B 109.479 no
H14A C14 H14C 109.467 no
H14B C14 H14C 109.476 no
C11 C15 H15 108.051 no
C16 C15 H15 108.067 no
C17 C15 H15 108.051 no
C15 C16 H16A 109.468 no
C15 C16 H16B 109.473 no
C15 C16 H16C 109.469 no
H16A C16 H16B 109.472 no
H16A C16 H16C 109.481 no
H16B C16 H16C 109.465 no
C15 C17 H17A 109.469 no
C15 C17 H17B 109.475 no
C15 C17 H17C 109.479 no
H17A C17 H17B 109.466 no
H17A C17 H17C 109.465 no
H17B C17 H17C 109.474 no
C19 C20 H20 118.733 no
C21 C20 H20 118.739 no
C20 C21 H21 120.833 no
C22 C21 H21 120.839 no
C21 C22 H22 120.359 no
C23 C22 H22 120.367 no
C2 C24 H24 108.757 no
C19 C24 H24 108.757 no
C25 C24 H24 108.759 no
C24 C25 H25A 109.469 no
C24 C25 H25B 109.471 no
C24 C25 H25C 109.467 no
H25A C25 H25B 109.476 no
H25A C25 H25C 109.468 no
H25B C25 H25C 109.476 no
C23 C27 H27 108.398 no
C28 C27 H27 108.411 no
C29 C27 H27 108.398 no
C27 C28 H28A 109.473 no
C27 C28 H28B 109.462 no
C27 C28 H28C 109.471 no
H28A C28 H28B 109.469 no
H28A C28 H28C 109.479 no
H28B C28 H28C 109.472 no
C27 C29 H29A 109.467 no
C27 C29 H29B 109.476 no
C27 C29 H29C 109.469 no
H29A C29 H29B 109.471 no
H29A C29 H29C 109.468 no
H29B C29 H29C 109.476 no
C33 C34 H34A 109.473 no
C33 C34 H34B 109.465 no
C33 C34 H34C 109.470 no
H34A C34 H34B 109.473 no
H34A C34 H34C 109.474 no
H34B C34 H34C 109.474 no
C33 C35 H35A 109.464 no
C33 C35 H35B 109.472 no
C33 C35 H35C 109.468 no
H35A C35 H35B 109.472 no
H35A C35 H35C 109.473 no
H35B C35 H35C 109.478 no
C33 C36 H36A 109.480 no
C33 C36 H36B 109.472 no
C33 C36 H36C 109.474 no
H36A C36 H36B 109.468 no
H36A C36 H36C 109.464 no
H36B C36 H36C 109.469 no
N42 C43 H43 126.949 no
C44 C43 H43 126.965 no
N45 C44 H44 125.828 no
C43 C44 H44 125.823 no
C47 C48 H48 118.242 no
C49 C48 H48 118.242 no
C48 C49 H49 122.474 no
C50 C49 H49 122.481 no
C49 C50 H50 117.815 no
C51 C50 H50 117.813 no
C47 C52 H52 108.100 no
C53 C52 H52 108.098 no
C54 C52 H52 108.100 no
C52 C53 H53A 109.475 no
C52 C53 H53B 109.478 no
C52 C53 H53C 109.477 no
H53A C53 H53B 109.464 no
H53A C53 H53C 109.461 no
H53B C53 H53C 109.472 no
C52 C54 H54A 109.468 no
C52 C54 H54B 109.475 no
C52 C54 H54C 109.481 no
H54A C54 H54B 109.464 no
H54A C54 H54C 109.473 no
H54B C54 H54C 109.466 no
C51 C55 H55 107.997 no
C56 C55 H55 107.987 no
C57 C55 H55 108.000 no
C55 C56 H56A 109.478 no
C55 C56 H56B 109.483 no
C55 C56 H56C 109.477 no
H56A C56 H56B 109.461 no
H56A C56 H56C 109.466 no
H56B C56 H56C 109.463 no
C55 C57 H57A 109.468 no
C55 C57 H57B 109.471 no
C55 C57 H57C 109.475 no
H57A C57 H57B 109.478 no
H57A C57 H57C 109.464 no
H57B C57 H57C 109.471 no
C59 C60 H60 118.710 no
C61 C60 H60 118.714 no
C60 C61 H61 120.772 no
C62 C61 H61 120.760 no
C61 C62 H62 118.751 no
C63 C62 H62 118.733 no
C59 C64 H64 108.714 no
C65 C64 H64 108.714 no
C66 C64 H64 108.717 no
C64 C65 H65A 109.472 no
C64 C65 H65B 109.464 no
C64 C65 H65C 109.470 no
H65A C65 H65B 109.475 no
H65A C65 H65C 109.470 no
H65B C65 H65C 109.477 no
C64 C66 H66A 109.471 no
C64 C66 H66B 109.465 no
C64 C66 H66C 109.471 no
H66A C66 H66B 109.476 no
H66A C66 H66C 109.474 no
H66B C66 H66C 109.471 no
C63 C67 H67 109.007 no
C68 C67 H67 109.022 no
C69 C67 H67 109.006 no
C67 C68 H68A 109.471 no
C67 C68 H68B 109.475 no
C67 C68 H68C 109.470 no
H68A C68 H68B 109.469 no
H68A C68 H68C 109.464 no
H68B C68 H68C 109.478 no
C67 C69 H69A 109.474 no
C67 C69 H69B 109.475 no
C67 C69 H69C 109.477 no
H69A C69 H69B 109.462 no
H69A C69 H69C 109.468 no
H69B C69 H69C 109.471 no
C73 C74 H74A 109.468 no
C73 C74 H74B 109.474 no
C73 C74 H74C 109.471 no
H74A C74 H74B 109.471 no
H74A C74 H74C 109.465 no
H74B C74 H74C 109.478 no
C73 C75 H75A 109.473 no
C73 C75 H75B 109.470 no
C73 C75 H75C 109.467 no
H75A C75 H75B 109.476 no
H75A C75 H75C 109.471 no
H75B C75 H75C 109.470 no
C73 C76 H76A 109.477 no
C73 C76 H76B 109.465 no
C73 C76 H76C 109.462 no
H76A C76 H76B 109.478 no
H76A C76 H76C 109.476 no
H76B C76 H76C 109.469 no

loop_
_geom_bond_atom_site_label_1
_geom_bond_atom_site_label_2
_geom_bond_distance
_geom_bond_publ_flag
Au1 O31 2.014(11) yes
Au1 C1 1.964(16) yes
Au41 O71 2.019(12) yes
Au41 C41 1.989(16) yes
O31 O32 1.512(17) yes
O32 C33 1.427(19) yes
O71 O72 1.496(16) yes
O72 C73 1.42(3) yes
N2 C1 1.38(3) yes
N2 C3 1.408(18) yes
N2 C6 1.45(2) yes
N5 C1 1.362(19) yes
N5 C4 1.42(3) yes
N5 C18 1.43(3) yes
N42 C41 1.35(3) yes
N42 C43 1.413(19) yes
N42 C46 1.454(19) yes
N45 C41 1.353(18) yes
N45 C44 1.41(3) yes
N45 C58 1.48(3) yes
C2 C24 1.53(5) yes
C3 C4 1.35(3) yes
C6 C7 1.44(3) yes
C6 C11 1.37(3) yes
C7 C8 1.39(3) yes
C7 C12 1.49(3) yes
C8 C9 1.40(3) yes
C9 C10 1.39(3) yes
C10 C11 1.39(3) yes
C11 C15 1.56(3) yes
C12 C13 1.57(4) yes
C12 C14 1.50(3) yes
C15 C16 1.55(3) yes
C15 C17 1.52(3) yes
C18 C19 1.40(3) yes
C18 C23 1.34(3) yes
C19 C20 1.41(4) yes
C19 C24 1.52(3) yes
C20 C21 1.43(3) yes
C21 C22 1.39(3) yes
C22 C23 1.43(3) yes
C23 C27 1.54(3) yes
C24 C25 1.49(3) yes
C27 C28 1.56(3) yes
C27 C29 1.54(3) yes
C33 C34 1.54(3) yes
C33 C35 1.54(3) yes
C33 C36 1.53(3) yes
C43 C44 1.31(3) yes
C46 C47 1.43(2) yes
C46 C51 1.36(3) yes
C47 C48 1.42(3) yes
C47 C52 1.52(3) yes
C48 C49 1.42(3) yes
C49 C50 1.42(3) yes
C50 C51 1.43(3) yes
C51 C55 1.51(3) yes
C52 C53 1.56(3) yes
C52 C54 1.51(3) yes
C55 C56 1.53(5) yes
C55 C57 1.57(4) yes
C58 C59 1.41(3) yes
C58 C63 1.36(4) yes
C59 C60 1.39(3) yes
C59 C64 1.51(3) yes
C60 C61 1.39(3) yes
C61 C62 1.36(3) yes
C62 C63 1.40(4) yes
C63 C67 1.51(3) yes
C64 C65 1.56(3) yes
C64 C66 1.50(3) yes
C67 C68 1.53(4) yes
C67 C69 1.58(5) yes
C73 C74 1.54(3) yes
C73 C75 1.55(3) yes
C73 C76 1.55(3) yes
C2 H2A 0.980 no
C2 H2B 0.980 no
C2 H2C 0.980 no
C3 H3 0.950 no
C4 H4 0.950 no
C8 H8 0.950 no
C9 H9 0.950 no
C10 H10 0.950 no
C12 H12 1.000 no
C13 H13A 0.980 no
C13 H13B 0.980 no
C13 H13C 0.980 no
C14 H14A 0.980 no
C14 H14B 0.980 no
C14 H14C 0.980 no
C15 H15 1.000 no
C16 H16A 0.980 no
C16 H16B 0.980 no
C16 H16C 0.980 no
C17 H17A 0.980 no
C17 H17B 0.980 no
C17 H17C 0.980 no
C20 H20 0.950 no
C21 H21 0.950 no
C22 H22 0.950 no
C24 H24 1.000 no
C25 H25A 0.980 no
C25 H25B 0.980 no
C25 H25C 0.980 no
C27 H27 1.000 no
C28 H28A 0.980 no
C28 H28B 0.980 no
C28 H28C 0.980 no
C29 H29A 0.980 no
C29 H29B 0.980 no
C29 H29C 0.980 no
C34 H34A 0.980 no
C34 H34B 0.980 no
C34 H34C 0.980 no
C35 H35A 0.980 no
C35 H35B 0.980 no
C35 H35C 0.980 no
C36 H36A 0.980 no
C36 H36B 0.980 no
C36 H36C 0.980 no
C43 H43 0.950 no
C44 H44 0.950 no
C48 H48 0.950 no
C49 H49 0.950 no
C50 H50 0.950 no
C52 H52 1.000 no
C53 H53A 0.980 no
C53 H53B 0.980 no
C53 H53C 0.980 no
C54 H54A 0.980 no
C54 H54B 0.980 no
C54 H54C 0.980 no
C55 H55 1.000 no
C56 H56A 0.980 no
C56 H56B 0.980 no
C56 H56C 0.980 no
C57 H57A 0.980 no
C57 H57B 0.980 no
C57 H57C 0.980 no
C60 H60 0.950 no
C61 H61 0.950 no
C62 H62 0.950 no
C64 H64 1.000 no
C65 H65A 0.980 no
C65 H65B 0.980 no
C65 H65C 0.980 no
C66 H66A 0.980 no
C66 H66B 0.980 no
C66 H66C 0.980 no
C67 H67 1.000 no
C68 H68A 0.980 no
C68 H68B 0.980 no
C68 H68C 0.980 no
C69 H69A 0.980 no
C69 H69B 0.980 no
C69 H69C 0.980 no
C74 H74A 0.980 no
C74 H74B 0.980 no
C74 H74C 0.980 no
C75 H75A 0.980 no
C75 H75B 0.980 no
C75 H75C 0.980 no
C76 H76A 0.980 no
C76 H76B 0.980 no
C76 H76C 0.980 no

loop_
_geom_contact_atom_site_label_1
_geom_contact_atom_site_label_2
_geom_contact_distance
_geom_contact_publ_flag
_geom_contact_site_symmetry_2
Au1 C6 3.31(2) no .
Au1 C18 3.430(14) no .
Au1 C36 3.368(16) no .
Au41 C46 3.300(19) no .
Au41 C58 3.424(15) no .
Au41 C76 3.31(2) no .
O31 C34 2.868(18) no .
O31 C36 2.87(3) no .
O32 C17 3.59(3) no .
O71 C74 2.86(3) no .
O71 C76 2.85(3) no .
N2 C12 2.84(2) no .
N2 C14 3.47(2) no .
N2 C15 2.95(3) no .
N2 C18 3.56(3) no .
N5 C6 3.56(3) no .
N5 C24 2.89(3) no .
N5 C27 2.88(3) no .
N42 C52 2.918(19) no .
N42 C55 2.88(3) no .
N42 C58 3.56(3) no .
N45 C46 3.54(2) no .
N45 C64 2.88(2) no .
N45 C67 2.88(3) no .
C1 C7 3.39(3) no .
C1 C11 3.24(3) no .
C1 C12 3.56(3) no .
C1 C15 3.42(3) no .
C1 C19 3.26(3) no .
C1 C23 3.31(3) no .
C1 C24 3.44(3) no .
C1 C27 3.54(3) no .
C2 C20 3.04(4) no .
C3 C7 3.30(2) no .
C3 C11 3.46(2) no .
C3 C12 3.35(2) no .
C4 C19 3.41(4) no .
C4 C23 3.29(3) no .
C4 C27 3.43(3) no .
C6 C9 2.78(3) no .
C6 C14 3.33(3) no .
C7 C10 2.80(3) no .
C8 C11 2.78(3) no .
C8 C13 2.98(3) no .
C8 C14 3.34(3) no .
C10 C16 3.14(3) no .
C10 C17 3.05(4) no .
C18 C21 2.79(3) no .
C18 C25 3.53(3) no .
C18 C28 3.57(3) no .
C19 C22 2.85(3) no .
C20 C23 2.76(3) no .
C20 C25 3.09(4) no .
C22 C28 3.10(3) no .
C22 C29 3.05(3) no .
C41 C47 3.25(2) no .
C41 C51 3.34(3) no .
C41 C52 3.39(2) no .
C41 C55 3.58(4) no .
C41 C59 3.339(19) no .
C41 C63 3.28(3) no .
C41 C64 3.533(19) no .
C41 C67 3.40(3) no .
C43 C47 3.471(19) no .
C43 C51 3.28(3) no .
C43 C55 3.38(3) no .
C44 C46 3.58(3) no .
C44 C59 3.35(3) no .
C44 C63 3.45(4) no .
C44 C64 3.47(3) no .
C46 C49 2.83(3) no .
C46 C57 3.35(3) no .
C47 C50 2.80(3) no .
C48 C51 2.82(3) no .
C48 C53 3.11(3) no .
C48 C54 3.10(3) no .
C50 C56 2.99(3) no .
C50 C57 3.27(3) no .
C58 C61 2.74(3) no .
C58 C65 3.59(3) no .
C58 C68 3.51(4) no .
C58 C69 3.59(4) no .
C59 C62 2.79(4) no .
C60 C63 2.77(3) no .
C60 C65 3.10(4) no .
C60 C66 3.10(4) no .
C62 C68 3.13(4) no .
C62 C69 3.03(3) no .
O31 C22 3.27(3) no 2_556
O31 C43 3.16(3) no 2_666
O32 C43 3.47(3) no 2_666
O71 C3 3.17(3) no 2_667
O71 C60 3.363(19) no 2_677
O72 C3 3.51(3) no 2_667
O81 C57 2.43(4) no 2_666
O81 C61 3.14(4) no 1_544
O81 C62 3.42(5) no 1_544
O81 C64 3.11(4) no 2_666
O81 C66 2.22(5) no 2_666
C3 O71 3.17(3) no 2_667
C3 O72 3.51(3) no 2_667
C13 C54 3.56(3) no 2_667
C17 C56 3.56(3) no 2_666
C22 O31 3.27(3) no 2_556
C43 O31 3.16(3) no 2_666
C43 O32 3.47(3) no 2_666
C54 C13 3.56(3) no 2_667
C56 C17 3.56(3) no 2_666
C57 O81 2.43(4) no 2_666
C60 O71 3.363(19) no 2_677
C61 O81 3.14(4) no 1_566
C62 O81 3.42(5) no 1_566
C64 O81 3.11(4) no 2_666
C66 O81 2.22(5) no 2_666
Au1 H2A 3.2994 no .
Au1 H14A 3.0476 no .
Au1 H15 3.4124 no .
Au1 H17B 2.8671 no .
Au1 H24 3.5908 no .
Au1 H36A 3.2042 no .
Au1 H36B 2.9009 no .
Au41 H52 3.4922 no .
Au41 H54B 2.8072 no .
Au41 H57A 3.0773 no .
Au41 H67 3.5720 no .
Au41 H69C 3.2980 no .
Au41 H76A 3.1349 no .
Au41 H76B 2.8422 no .
O31 H17B 3.3057 no .
O31 H34A 2.5115 no .
O31 H34B 3.2155 no .
O31 H36A 3.2124 no .
O31 H36B 2.5177 no .
O32 H17B 2.6943 no .
O32 H34A 2.6462 no .
O32 H34B 2.6506 no .
O32 H34C 3.2745 no .
O32 H35A 2.4952 no .
O32 H35B 2.4903 no .
O32 H35C 3.1751 no .
O32 H36A 2.6505 no .
O32 H36B 2.6497 no .
O32 H36C 3.2727 no .
O71 H54B 3.3105 no .
O71 H74A 2.5127 no .
O71 H74B 3.2158 no .
O71 H76A 3.1923 no .
O71 H76B 2.5046 no .
O72 H54B 2.7814 no .
O72 H74A 2.6108 no .
O72 H74B 2.6040 no .
O72 H74C 3.2445 no .
O72 H75A 2.5143 no .
O72 H75B 2.5157 no .
O72 H75C 3.1867 no .
O72 H76A 2.6453 no .
O72 H76B 2.6463 no .
O72 H76C 3.2695 no .
N2 H4 3.1334 no .
N2 H12 2.4279 no .
N2 H14A 3.0372 no .
N2 H15 2.4713 no .
N2 H24 3.4565 no .
N2 H27 3.4443 no .
N5 H3 3.1551 no .
N5 H15 3.4634 no .
N5 H24 2.4170 no .
N5 H27 2.3980 no .
N42 H44 3.0987 no .
N42 H52 2.4196 no .
N42 H55 2.4465 no .
N42 H57A 3.2016 no .
N42 H64 3.4121 no .
N42 H67 3.4041 no .
N45 H43 3.1239 no .
N45 H52 3.4616 no .
N45 H55 3.5712 no .
N45 H64 2.3743 no .
N45 H67 2.3840 no .
C1 H3 3.2127 no .
C1 H4 3.1932 no .
C1 H12 3.1767 no .
C1 H14A 2.8742 no .
C1 H15 2.7551 no .
C1 H24 2.7732 no .
C1 H27 2.8888 no .
C2 H20 2.8410 no .
C2 H25A 2.6835 no .
C2 H25B 3.3251 no .
C2 H25C 2.6401 no .
C3 H12 2.5853 no .
C3 H15 3.1760 no .
C3 H27 3.4096 no .
C4 H12 3.3497 no .
C4 H24 3.0559 no .
C4 H27 2.7959 no .
C4 H28C 3.5387 no .
C6 H3 2.8797 no .
C6 H8 3.2411 no .
C6 H10 3.2015 no .
C6 H12 2.6189 no .
C6 H14A 3.0975 no .
C6 H15 2.6356 no .
C6 H16C 3.5098 no .
C6 H17B 3.5083 no .
C6 H36A 3.3246 no .
C7 H3 3.4383 no .
C7 H9 3.3248 no .
C7 H13A 2.7506 no .
C7 H13B 2.7379 no .
C7 H13C 3.3680 no .
C7 H14A 2.6655 no .
C7 H14B 2.6828 no .
C7 H14C 3.3144 no .
C7 H36A 3.1872 no .
C8 H10 3.2283 no .
C8 H12 3.2950 no .
C8 H13A 2.7630 no .
C8 H13B 3.0905 no .
C8 H14B 3.1379 no .
C8 H36A 3.0737 no .
C9 H36A 3.1819 no .
C10 H8 3.2249 no .
C10 H15 3.3394 no .
C10 H16A 2.8712 no .
C10 H16C 3.3917 no .
C10 H17A 2.7604 no .
C10 H17B 3.2826 no .
C10 H35B 3.5151 no .
C10 H36A 3.2933 no .
C11 H9 3.3083 no .
C11 H16A 2.7466 no .
C11 H16B 3.3901 no .
C11 H16C 2.7088 no .
C11 H17A 2.7198 no .
C11 H17B 2.7054 no .
C11 H17C 3.3753 no .
C11 H36A 3.4476 no .
C12 H3 3.5132 no .
C12 H8 2.7041 no .
C13 H8 2.6636 no .
C13 H14A 3.3427 no .
C13 H14B 2.6767 no .
C13 H14C 2.6326 no .
C14 H8 3.3952 no .
C14 H13A 2.6897 no .
C14 H13B 3.3307 no .
C14 H13C 2.6504 no .
C14 H27 3.4513 no .
C14 H36A 3.5201 no .
C14 H36B 3.3672 no .
C15 H10 2.6477 no .
C16 H10 2.9954 no .
C16 H17A 2.7555 no .
C16 H17B 3.3915 no .
C16 H17C 2.7267 no .
C17 H10 2.8321 no .
C17 H16A 2.7548 no .
C17 H16B 2.7429 no .
C17 H16C 3.3851 no .
C18 H2A 3.5761 no .
C18 H4 2.8446 no .
C18 H20 3.2402 no .
C18 H22 3.2598 no .
C18 H24 2.6273 no .
C18 H25B 3.4219 no .
C18 H27 2.5944 no .
C18 H28C 3.4773 no .
C18 H29B 3.5491 no .
C19 H2A 2.6876 no .
C19 H2B 2.7090 no .
C19 H2C 3.3479 no .
C19 H21 3.3440 no .
C19 H25A 2.6350 no .
C19 H25B 2.6464 no .
C19 H25C 3.3067 no .
C20 H2A 3.2649 no .
C20 H2B 2.7630 no .
C20 H22 3.2839 no .
C20 H24 3.3471 no .
C20 H25A 2.7815 no .
C20 H25B 3.3756 no .
C22 H20 3.2674 no .
C22 H27 3.3542 no .
C22 H28A 2.8143 no .
C22 H28C 3.3793 no .
C22 H29A 2.7535 no .
C22 H29B 3.3129 no .
C23 H4 3.4446 no .
C23 H21 3.2985 no .
C23 H28A 2.7432 no .
C23 H28B 3.3879 no .
C23 H28C 2.7215 no .
C23 H29A 2.7414 no .
C23 H29B 2.7340 no .
C23 H29C 3.3887 no .
C24 H20 2.6817 no .
C25 H2A 3.3181 no .
C25 H2B 2.6703 no .
C25 H2C 2.6715 no .
C25 H20 2.9873 no .
C27 H22 2.6729 no .
C28 H22 2.9661 no .
C28 H29A 2.7360 no .
C28 H29B 3.3845 no .
C28 H29C 2.7054 no .
C29 H14A 3.5750 no .
C29 H22 2.8651 no .
C29 H28A 2.7361 no .
C29 H28B 2.7118 no .
C29 H28C 3.3818 no .
C34 H35A 2.7141 no .
C34 H35B 3.3863 no .
C34 H35C 2.7538 no .
C34 H36A 3.3593 no .
C34 H36B 2.7104 no .
C34 H36C 2.6758 no .
C35 H34A 3.3828 no .
C35 H34B 2.6779 no .
C35 H34C 2.7935 no .
C35 H36A 2.7051 no .
C35 H36B 3.3901 no .
C35 H36C 2.7952 no .
C36 H14A 3.4497 no .
C36 H14B 3.3230 no .
C36 H34A 2.7197 no .
C36 H34B 3.3562 no .
C36 H34C 2.6739 no .
C36 H35A 3.3899 no .
C36 H35B 2.7494 no .
C36 H35C 2.7550 no .
C41 H43 3.1899 no .
C41 H44 3.1687 no .
C41 H52 2.7369 no .
C41 H54B 3.5301 no .
C41 H55 3.1430 no .
C41 H57A 3.0558 no .
C41 H64 2.8595 no .
C41 H67 2.7041 no .
C43 H52 3.1065 no .
C43 H55 2.6234 no .
C43 H64 3.4222 no .
C43 H67 3.5966 no .
C44 H55 3.3130 no .
C44 H64 2.8277 no .
C44 H65C 3.5447 no .
C44 H67 3.0393 no .
C46 H43 2.8788 no .
C46 H48 3.2721 no .
C46 H50 3.2162 no .
C46 H52 2.6362 no .
C46 H54B 3.4998 no .
C46 H55 2.5953 no .
C46 H57A 3.1430 no .
C46 H76A 3.2248 no .
C47 H49 3.3559 no .
C47 H53A 2.7276 no .
C47 H53B 2.7380 no .
C47 H53C 3.3776 no .
C47 H54A 2.7084 no .
C47 H54B 2.7040 no .
C47 H54C 3.3529 no .
C47 H76A 3.4243 no .
C48 H50 3.2482 no .
C48 H52 3.3473 no .
C48 H53A 3.3747 no .
C48 H53B 2.8342 no .
C48 H54A 2.8164 no .
C48 H54B 3.3669 no .
C48 H75B 3.4384 no .
C48 H76A 3.3238 no .
C49 H75B 3.5785 no .
C49 H76A 3.0874 no .
C50 H48 3.2505 no .
C50 H55 3.3353 no .
C50 H56A 2.7329 no .
C50 H56B 3.1491 no .
C50 H57A 3.5848 no .
C50 H57B 3.0251 no .
C50 H76A 2.9254 no .
C51 H43 3.4262 no .
C51 H49 3.3743 no .
C51 H56A 2.7416 no .
C51 H56B 2.7197 no .
C51 H56C 3.3637 no .
C51 H57A 2.6826 no .
C51 H57B 2.7043 no .
C51 H57C 3.3489 no .
C51 H76A 3.0650 no .
C52 H48 2.6735 no .
C53 H48 2.9169 no .
C53 H54A 2.7099 no .
C53 H54B 3.3575 no .
C53 H54C 2.6608 no .
C54 H48 2.9679 no .
C54 H53A 3.3484 no .
C54 H53B 2.7212 no .
C54 H53C 2.6724 no .
C55 H43 3.5434 no .
C55 H50 2.6841 no .
C56 H50 2.6981 no .
C56 H57A 3.3968 no .
C56 H57B 2.7786 no .
C56 H57C 2.7321 no .
C57 H50 3.2659 no .
C57 H56A 2.7522 no .
C57 H56B 3.4054 no .
C57 H56C 2.7389 no .
C57 H64 3.5232 no .
C57 H76A 3.3253 no .
C57 H76B 3.1955 no .
C58 H44 2.9081 no .
C58 H60 3.2263 no .
C58 H62 3.2010 no .
C58 H64 2.6132 no .
C58 H65C 3.4747 no .
C58 H67 2.5577 no .
C58 H68B 3.4116 no .
C58 H69C 3.5243 no .
C59 H44 3.5115 no .
C59 H61 3.2943 no .
C59 H65A 2.7140 no .
C59 H65B 3.3445 no .
C59 H65C 2.6639 no .
C59 H66A 2.7355 no .
C59 H66B 2.7275 no .
C59 H66C 3.3593 no .
C60 H62 3.2190 no .
C60 H64 3.3330 no .
C60 H65A 2.8477 no .
C60 H65C 3.3298 no .
C60 H66A 2.8413 no .
C60 H66B 3.3369 no .
C62 H60 3.2135 no .
C62 H67 3.3381 no .
C62 H68A 2.8482 no .
C62 H68B 3.3987 no .
C62 H69A 2.7447 no .
C62 H69C 3.2559 no .
C63 H61 3.2728 no .
C63 H68A 2.6786 no .
C63 H68B 2.6695 no .
C63 H68C 3.3312 no .
C63 H69A 2.7102 no .
C63 H69B 3.3604 no .
C63 H69C 2.7060 no .
C64 H60 2.6819 no .
C65 H60 2.9544 no .
C65 H66A 2.6512 no .
C65 H66B 3.3375 no .
C65 H66C 2.6455 no .
C66 H60 2.9401 no .
C66 H65A 2.6682 no .
C66 H65B 2.6576 no .
C66 H65C 3.3262 no .
C67 H62 2.6847 no .
C68 H62 3.0240 no .
C68 H69A 2.7740 no .
C68 H69B 2.7662 no .
C68 H69C 3.4107 no .
C69 H62 2.8333 no .
C69 H68A 2.7580 no .
C69 H68B 3.4200 no .
C69 H68C 2.7593 no .
C74 H75A 2.6583 no .
C74 H75B 3.3564 no .
C74 H75C 2.7255 no .
C74 H76A 3.4116 no .
C74 H76B 2.7992 no .
C74 H76C 2.7653 no .
C75 H74A 3.3558 no .
C75 H74B 2.6333 no .
C75 H74C 2.7484 no .
C75 H76A 2.7013 no .
C75 H76B 3.3915 no .
C75 H76C 2.7864 no .
C76 H57A 3.1878 no .
C76 H57B 3.1528 no .
C76 H74A 2.8008 no .
C76 H74B 3.4134 no .
C76 H74C 2.7597 no .
C76 H75A 3.3935 no .
C76 H75B 2.7305 no .
C76 H75C 2.7550 no .
H2A H20 3.2184 no .
H2A H24 2.3745 no .
H2A H25A 3.5678 no .
H2A H25C 3.5362 no .
H2B H20 2.2830 no .
H2B H24 2.8702 no .
H2B H25A 2.5066 no .
H2B H25B 3.5752 no .
H2B H25C 2.9210 no .
H2C H24 2.3639 no .
H2C H25A 2.9874 no .
H2C H25B 3.5552 no .
H2C H25C 2.4612 no .
H3 H4 2.4798 no .
H3 H12 2.7480 no .
H4 H24 3.4867 no .
H4 H25B 3.4732 no .
H4 H27 3.1376 no .
H4 H28C 3.1711 no .
H8 H9 2.3504 no .
H8 H12 3.5758 no .
H8 H13A 2.1700 no .
H8 H13B 2.8257 no .
H8 H13C 3.5874 no .
H8 H14B 3.0248 no .
H8 H36A 3.4903 no .
H9 H10 2.3387 no .
H10 H15 3.5907 no .
H10 H16A 2.4903 no .
H10 H16C 3.4478 no .
H10 H17A 2.2758 no .
H10 H17B 3.2359 no .
H10 H35B 3.3245 no .
H12 H13A 2.8943 no .
H12 H13B 2.3992 no .
H12 H13C 2.3943 no .
H12 H14A 2.3414 no .
H12 H14B 2.8474 no .
H12 H14C 2.3386 no .
H12 H27 3.1404 no .
H13A H14A 3.5963 no .
H13A H14B 2.5127 no .
H13A H14C 2.9383 no .
H13B H14B 3.5747 no .
H13B H14C 3.5222 no .
H13C H14A 3.5461 no .
H13C H14B 2.9441 no .
H13C H14C 2.4235 no .
H14A H27 2.9921 no .
H14A H29B 3.0628 no .
H14A H29C 3.5171 no .
H14A H36A 3.2003 no .
H14A H36B 2.8494 no .
H14B H36A 3.0949 no .
H14B H36B 2.9832 no .
H14B H36C 3.3429 no .
H14C H27 3.2219 no .
H14C H29B 3.4509 no .
H14C H29C 3.1502 no .
H15 H16A 2.8836 no .
H15 H16B 2.3825 no .
H15 H16C 2.3843 no .
H15 H17A 2.8576 no .
H15 H17B 2.3463 no .
H15 H17C 2.3572 no .
H15 H24 2.7649 no .
H16A H17A 2.5994 no .
H16A H17C 3.0212 no .
H16B H17A 3.0461 no .
H16B H17C 2.5555 no .
H17A H35B 3.2432 no .
H17B H35B 3.3466 no .
H20 H21 2.3738 no .
H20 H25A 2.4434 no .
H20 H25B 3.4703 no .
H21 H22 2.3527 no .
H22 H28A 2.4292 no .
H22 H28C 3.4283 no .
H22 H29A 2.2988 no .
H22 H29B 3.2924 no .
H24 H25A 2.8413 no .
H24 H25B 2.3230 no .
H24 H25C 2.3460 no .
H27 H28A 2.8881 no .
H27 H28B 2.3896 no .
H27 H28C 2.3899 no .
H27 H29A 2.8775 no .
H27 H29B 2.3748 no .
H27 H29C 2.3791 no .
H28A H29A 2.5718 no .
H28A H29C 2.9994 no .
H28B H29A 3.0085 no .
H28B H29C 2.5129 no .
H28C H29C 3.5950 no .
H34A H35A 3.5770 no .
H34A H36B 2.5542 no .
H34A H36C 2.9856 no .
H34B H35A 2.4800 no .
H34B H35B 3.5732 no .
H34B H35C 2.9625 no .
H34B H36C 3.5617 no .
H34C H35A 3.0759 no .
H34C H35C 2.6469 no .
H34C H36A 3.5661 no .
H34C H36B 2.9689 no .
H34C H36C 2.4679 no .
H35B H36A 2.5365 no .
H35B H36C 3.1037 no .
H35C H36A 2.9769 no .
H35C H36C 2.6396 no .
H43 H44 2.4325 no .
H43 H52 3.5522 no .
H43 H55 2.8204 no .
H44 H64 3.1859 no .
H44 H65C 3.1925 no .
H44 H67 3.4775 no .
H44 H68B 3.4827 no .
H48 H49 2.3760 no .
H48 H53A 3.3420 no .
H48 H53B 2.3748 no .
H48 H54A 2.4330 no .
H48 H54B 3.4203 no .
H48 H75B 3.3963 no .
H49 H50 2.3699 no .
H49 H76A 3.5500 no .
H50 H55 3.5964 no .
H50 H56A 2.1532 no .
H50 H56B 2.9561 no .
H50 H56C 3.5909 no .
H50 H57B 2.8363 no .
H50 H76A 3.3254 no .
H52 H53A 2.3815 no .
H52 H53B 2.8861 no .
H52 H53C 2.3913 no .
H52 H54A 2.8506 no .
H52 H54B 2.3389 no .
H52 H54C 2.3479 no .
H52 H67 2.8131 no .
H53A H54C 3.5455 no .
H53B H54A 2.5598 no .
H53B H54C 2.9742 no .
H53C H54A 2.9738 no .
H53C H54B 3.5632 no .
H53C H54C 2.4546 no .
H54A H75B 3.3281 no .
H54B H75B 3.5217 no .
H55 H56A 2.8647 no .
H55 H56B 2.3644 no .
H55 H56C 2.3561 no .
H55 H57A 2.3896 no .
H55 H57B 2.8961 no .
H55 H57C 2.4073 no .
H55 H64 3.0434 no .
H56A H57B 2.6116 no .
H56A H57C 3.0099 no .
H56C H57B 3.0601 no .
H56C H57C 2.5472 no .
H57A H64 3.0803 no .
H57A H66B 3.1371 no .
H57A H66C 3.5136 no .
H57A H76A 2.9690 no .
H57A H76B 2.6085 no .
H57A H76C 3.5619 no .
H57B H76A 2.9390 no .
H57B H76B 2.8988 no .
H57B H76C 3.0863 no .
H57C H64 3.3422 no .
H57C H66B 3.5199 no .
H57C H66C 3.1550 no .
H60 H61 2.3335 no .
H60 H65A 2.4345 no .
H60 H65C 3.3577 no .
H60 H66A 2.4115 no .
H60 H66B 3.3412 no .
H61 H62 2.3004 no .
H62 H68A 2.5040 no .
H62 H68B 3.4880 no .
H62 H69A 2.2709 no .
H62 H69C 3.2210 no .
H64 H65A 2.8954 no .
H64 H65B 2.3907 no .
H64 H65C 2.4091 no .
H64 H66A 2.8513 no .
H64 H66B 2.3579 no .
H64 H66C 2.3353 no .
H65A H66A 2.4683 no .
H65A H66B 3.5701 no .
H65A H66C 2.9381 no .
H65B H66A 2.9306 no .
H65B H66B 3.5594 no .
H65B H66C 2.4509 no .
H65C H66A 3.5479 no .
H65C H66C 3.5385 no .
H67 H68A 2.8768 no .
H67 H68B 2.3767 no .
H67 H68C 2.3794 no .
H67 H69A 2.9144 no .
H67 H69B 2.4282 no .
H67 H69C 2.4186 no .
H68A H69A 2.5979 no .
H68A H69B 3.0415 no .
H68C H69A 3.0550 no .
H68C H69B 2.5909 no .
H74A H75A 3.5317 no .
H74A H76B 2.6645 no .
H74A H76C 3.0788 no .
H74B H75A 2.4085 no .
H74B H75B 3.5256 no .
H74B H75C 2.9361 no .
H74C H75A 3.0067 no .
H74C H75C 2.6039 no .
H74C H76B 3.0679 no .
H74C H76C 2.5837 no .
H75A H76A 3.5957 no .
H75B H76A 2.5140 no .
H75B H76B 3.6000 no .
H75B H76C 3.0736 no .
H75C H76A 2.9829 no .
H75C H76C 2.6315 no .
Au1 H22 3.1564 no 2_556
Au1 H29A 3.0492 no 2_556
Au41 H60 3.3013 no 2_677
Au41 H66A 3.1069 no 2_677
O31 H22 2.3170 no 2_556
O31 H28A 3.0027 no 2_556
O31 H29A 2.6900 no 2_556
O31 H43 2.2129 no 2_666
O32 H22 3.5898 no 2_556
O32 H43 2.6117 no 2_666
O32 H56B 3.0548 no 2_666
O71 H3 2.2258 no 2_667
O71 H60 2.4196 no 2_677
O71 H65A 3.0376 no 2_677
O71 H66A 2.7000 no 2_677
O72 H3 2.6666 no 2_667
O72 H13B 3.1563 no 2_667
O81 H57A 2.2926 no 2_666
O81 H57B 2.9713 no 2_666
O81 H57C 1.8017 no 2_666
O81 H61 2.8973 no 1_544
O81 H62 3.3678 no 1_544
O81 H64 2.8906 no 2_666
O81 H66A 3.0060 no 2_666
O81 H66B 2.0542 no 2_666
O81 H66C 1.6572 no 2_666
O82 H2B 3.5007 no 1_565
O82 H14C 3.5643 no 2_566
O82 H20 3.5355 no 1_565
O82 H44 3.4135 no 2_676
O82 H65C 3.5343 no 2_676
O82 H68B 3.4347 no 2_676
C2 H16B 3.5399 no 2_656
C2 H25C 3.4318 no 2_656
C2 H44 3.5806 no 2_666
C2 H65C 3.3897 no 2_666
C3 H65A 3.1446 no 1_545
C3 H65B 3.3860 no 1_545
C4 H65B 3.2898 no 1_545
C4 H66C 3.4508 no 1_545
C6 H74B 3.1848 no 2_667
C7 H74B 3.5288 no 2_667
C7 H75A 3.1692 no 2_667
C8 H8 3.0174 no 2_566
C8 H36C 3.5582 no 2_566
C8 H74B 3.5123 no 2_667
C8 H75A 2.7437 no 2_667
C9 H8 3.4089 no 2_566
C9 H13A 3.1792 no 2_566
C9 H14B 3.3647 no 2_566
C9 H74B 3.2618 no 2_667
C9 H75A 3.1106 no 2_667
C10 H74B 2.9555 no 2_667
C11 H74B 2.8865 no 2_667
C13 H9 3.5087 no 2_566
C13 H35C 3.1712 no 2_566
C13 H54A 3.0737 no 2_667
C13 H54B 3.5606 no 2_667
C13 H54C 3.4838 no 2_667
C13 H75A 3.5330 no 2_667
C14 H9 3.4083 no 2_566
C16 H65A 3.3740 no 1_545
C16 H65C 3.4395 no 1_545
C16 H74A 3.4354 no 2_667
C16 H74B 3.1629 no 2_667
C17 H25A 3.5337 no 2_656
C17 H25C 3.4568 no 2_656
C17 H56B 2.9647 no 2_666
C17 H56C 3.2473 no 2_666
C20 H29B 3.4486 no 2_556
C21 H29B 3.0806 no 2_556
C21 H36B 3.2321 no 2_556
C22 H29B 3.1012 no 2_556
C22 H34A 3.1676 no 2_556
C22 H36B 3.3142 no 2_556
C23 H29B 3.5483 no 2_556
C25 H2C 3.4230 no 2_656
C25 H17C 2.9757 no 2_656
C25 H65B 3.4252 no 1_545
C28 H43 3.5660 no 1_445
C28 H52 3.5419 no 1_445
C28 H53A 3.1469 no 1_445
C28 H53C 3.5533 no 1_445
C29 H44 3.4290 no 1_445
C34 H22 3.4617 no 2_556
C34 H48 3.4048 no 1_454
C34 H49 3.1460 no 1_454
C34 H53A 2.9971 no 2_666
C34 H75B 3.5148 no 1_454
C35 H13A 3.4904 no 2_566
C35 H48 3.5340 no 1_454
C35 H56B 3.1811 no 2_666
C36 H8 3.4682 no 2_566
C36 H21 3.4244 no 2_556
C36 H22 3.5811 no 2_556
C43 H28A 3.1885 no 1_665
C43 H28B 3.3310 no 1_665
C44 H2A 3.5993 no 2_666
C44 H28B 3.2875 no 1_665
C44 H29C 3.3364 no 1_665
C46 H34B 3.3695 no 2_666
C47 H34B 3.0246 no 2_666
C48 H34B 3.1184 no 2_666
C48 H34C 3.3600 no 1_656
C48 H48 3.4836 no 2_767
C48 H49 3.5838 no 2_767
C49 H34B 3.5256 no 1_656
C49 H34B 3.5757 no 2_666
C49 H34C 3.2110 no 1_656
C49 H35A 3.3282 no 2_666
C49 H48 3.3141 no 2_767
C49 H53B 3.1814 no 2_767
C50 H35A 2.9234 no 2_666
C51 H35A 3.2239 no 2_666
C53 H28A 3.3465 no 1_665
C53 H28C 3.3764 no 1_665
C53 H34B 3.1957 no 2_666
C53 H49 3.1997 no 2_767
C54 H13B 2.9599 no 2_667
C54 H13C 3.2655 no 2_667
C54 H68A 3.4898 no 2_777
C54 H68C 3.4780 no 2_777
C56 H17A 3.1739 no 2_666
C56 H17B 3.5056 no 2_666
C56 H17C 3.4196 no 2_666
C56 H35A 3.4196 no 2_666
C59 H66B 3.5469 no 2_677
C60 H66B 3.1384 no 2_677
C60 H74A 3.2374 no 2_677
C60 H76B 3.3256 no 2_677
C61 H66B 3.1130 no 2_677
C61 H76B 3.2615 no 2_677
C62 H66B 3.4990 no 2_677
C65 H3 3.5558 no 1_565
C65 H16C 3.1707 no 1_565
C66 H4 3.5134 no 1_565
C68 H13C 3.5726 no 1_665
C68 H28B 3.3764 no 1_665
C68 H54C 2.9781 no 2_777
C68 H69B 3.5332 no 2_777
C69 H28C 3.5496 no 2_667
C69 H53C 3.5742 no 2_777
C69 H68C 3.5349 no 2_777
C74 H16C 2.9340 no 2_667
C74 H60 3.4477 no 2_677
C75 H13B 3.2964 no 2_667
C75 H34C 3.2717 no 1_656
C75 H36C 3.0922 no 1_656
C76 H60 3.5556 no 2_677
C76 H61 3.4367 no 2_677
H2A C44 3.5993 no 2_666
H2A H29A 3.4972 no 2_556
H2A H43 3.5867 no 2_666
H2A H44 2.9776 no 2_666
H2B O82 3.5007 no 1_545
H2B H16B 2.8224 no 2_656
H2B H44 3.3605 no 2_666
H2B H65C 2.9472 no 2_666
H2C C25 3.4230 no 2_656
H2C H2C 3.1542 no 2_656
H2C H16B 3.4704 no 2_656
H2C H25C 2.5049 no 2_656
H2C H65B 3.3832 no 2_666
H2C H65C 3.1028 no 2_666
H3 O71 2.2258 no 2_667
H3 O72 2.6666 no 2_667
H3 C65 3.5558 no 1_545
H3 H65A 2.8274 no 1_545
H3 H65B 3.4574 no 1_545
H3 H66A 3.0970 no 1_545
H3 H74A 3.5588 no 2_667
H3 H74B 3.5871 no 2_667
H4 C66 3.5134 no 1_545
H4 H65B 3.2758 no 1_545
H4 H66A 3.3522 no 1_545
H4 H66C 2.8086 no 1_545
H4 H69A 3.5564 no 2_667
H4 H69C 3.1831 no 2_667
H8 C8 3.0174 no 2_566
H8 C9 3.4089 no 2_566
H8 C36 3.4682 no 2_566
H8 H8 2.4893 no 2_566
H8 H9 3.2792 no 2_566
H8 H13A 3.5727 no 2_566
H8 H14B 3.3588 no 2_566
H8 H36A 3.1916 no 2_566
H8 H36C 2.8540 no 2_566
H8 H75A 2.8064 no 2_667
H9 C13 3.5087 no 2_566
H9 C14 3.4083 no 2_566
H9 H8 3.2792 no 2_566
H9 H13A 2.6816 no 2_566
H9 H14B 2.5408 no 2_566
H9 H75A 3.3794 no 2_667
H10 H74B 3.3687 no 2_667
H13A C9 3.1792 no 2_566
H13A C35 3.4904 no 2_566
H13A H8 3.5727 no 2_566
H13A H9 2.6816 no 2_566
H13A H35B 3.2326 no 2_566
H13A H35C 2.9092 no 2_566
H13A H36A 3.3619 no 2_566
H13A H36C 3.2414 no 2_566
H13B O72 3.1563 no 2_667
H13B C54 2.9599 no 2_667
H13B C75 3.2964 no 2_667
H13B H35C 2.8123 no 2_566
H13B H36C 3.4079 no 2_566
H13B H54A 2.4247 no 2_667
H13B H54B 2.8621 no 2_667
H13B H54C 3.1343 no 2_667
H13B H75A 2.8316 no 2_667
H13B H75B 2.9665 no 2_667
H13C C54 3.2655 no 2_667
H13C C68 3.5726 no 1_445
H13C H35C 3.2776 no 2_566
H13C H54A 2.8659 no 2_667
H13C H54B 3.4674 no 2_667
H13C H54C 2.9587 no 2_667
H13C H68A 3.1912 no 1_445
H13C H68B 3.3677 no 1_445
H13C H68C 3.5827 no 1_445
H14A H21 3.3246 no 2_556
H14B C9 3.3647 no 2_566
H14B H8 3.3588 no 2_566
H14B H9 2.5408 no 2_566
H14B H21 3.4206 no 2_556
H14C O82 3.5643 no 2_566
H14C H68B 3.2867 no 1_445
H15 H65A 3.4404 no 1_545
H15 H65B 3.4396 no 1_545
H16A H74A 3.5949 no 2_667
H16A H74B 3.1149 no 2_667
H16B C2 3.5399 no 2_656
H16B H2B 2.8224 no 2_656
H16B H2C 3.4704 no 2_656
H16B H25A 2.9370 no 2_656
H16B H25C 3.4857 no 2_656
H16B H65A 3.4603 no 1_545
H16B H65C 3.0680 no 1_545
H16C C65 3.1707 no 1_545
H16C C74 2.9340 no 2_667
H16C H65A 2.5980 no 1_545
H16C H65B 3.5339 no 1_545
H16C H65C 2.9526 no 1_545
H16C H74A 2.5297 no 2_667
H16C H74B 2.5431 no 2_667
H16C H74C 3.3407 no 2_667
H17A C56 3.1739 no 2_666
H17A H56B 2.5619 no 2_666
H17A H56C 2.9280 no 2_666
H17B C56 3.5056 no 2_666
H17B H56B 2.7783 no 2_666
H17B H56C 3.4143 no 2_666
H17C C25 2.9757 no 2_656
H17C C56 3.4196 no 2_666
H17C H25A 2.6227 no 2_656
H17C H25B 3.4224 no 2_656
H17C H25C 2.5096 no 2_656
H17C H56B 3.0711 no 2_666
H17C H56C 2.8875 no 2_666
H20 O82 3.5355 no 1_545
H21 C36 3.4244 no 2_556
H21 H14A 3.3246 no 2_556
H21 H14B 3.4206 no 2_556
H21 H29B 3.3704 no 2_556
H21 H34A 3.4264 no 2_556
H21 H36B 2.5749 no 2_556
H21 H36C 3.4694 no 2_556
H22 Au1 3.1564 no 2_556
H22 O31 2.3170 no 2_556
H22 O32 3.5898 no 2_556
H22 C34 3.4617 no 2_556
H22 C36 3.5811 no 2_556
H22 H29B 3.3620 no 2_556
H22 H34A 2.5809 no 2_556
H22 H36B 2.7392 no 2_556
H24 H65B 3.1077 no 1_545
H25A C17 3.5337 no 2_656
H25A H16B 2.9370 no 2_656
H25A H17C 2.6227 no 2_656
H25B H17C 3.4224 no 2_656
H25B H56C 3.5700 no 1_545
H25B H65B 2.9373 no 1_545
H25C C2 3.4318 no 2_656
H25C C17 3.4568 no 2_656
H25C H2C 2.5049 no 2_656
H25C H16B 3.4857 no 2_656
H25C H17C 2.5096 no 2_656
H25C H65B 3.2332 no 1_545
H28A O31 3.0027 no 2_556
H28A C43 3.1885 no 1_445
H28A C53 3.3465 no 1_445
H28A H34A 2.8924 no 2_556
H28A H43 2.8744 no 1_445
H28A H52 3.2887 no 1_445
H28A H53A 2.6027 no 1_445
H28A H53C 3.4343 no 1_445
H28B C43 3.3310 no 1_445
H28B C44 3.2875 no 1_445
H28B C68 3.3764 no 1_445
H28B H43 3.4261 no 1_445
H28B H44 3.3386 no 1_445
H28B H52 3.1703 no 1_445
H28B H53A 3.4743 no 1_445
H28B H67 3.0089 no 1_445
H28B H68B 2.9838 no 1_445
H28B H68C 3.1174 no 1_445
H28B H69B 3.4989 no 2_667
H28C C53 3.3764 no 1_445
H28C C69 3.5496 no 2_667
H28C H52 3.5997 no 1_445
H28C H53A 2.9220 no 1_445
H28C H53C 3.0002 no 1_445
H28C H69A 3.1151 no 2_667
H28C H69B 3.2616 no 2_667
H29A Au1 3.0492 no 2_556
H29A O31 2.6900 no 2_556
H29A H2A 3.4972 no 2_556
H29A H43 3.1518 no 1_445
H29A H44 3.2960 no 1_445
H29B C20 3.4486 no 2_556
H29B C21 3.0806 no 2_556
H29B C22 3.1012 no 2_556
H29B C23 3.5483 no 2_556
H29B H21 3.3704 no 2_556
H29B H22 3.3620 no 2_556
H29B H29B 3.4659 no 2_556
H29C C44 3.3364 no 1_445
H29C H44 2.7047 no 1_445
H29C H68B 3.4014 no 1_445
H34A C22 3.1676 no 2_556
H34A H21 3.4264 no 2_556
H34A H22 2.5809 no 2_556
H34A H28A 2.8924 no 2_556
H34A H49 3.4996 no 1_454
H34A H53A 2.6715 no 2_666
H34B C46 3.3695 no 2_666
H34B C47 3.0246 no 2_666
H34B C48 3.1184 no 2_666
H34B C49 3.5256 no 1_454
H34B C49 3.5757 no 2_666
H34B C53 3.1957 no 2_666
H34B H48 3.0573 no 1_454
H34B H48 3.4217 no 2_666
H34B H49 2.8458 no 1_454
H34B H53A 2.5168 no 2_666
H34B H53B 3.2110 no 2_666
H34C C48 3.3600 no 1_454
H34C C49 3.2110 no 1_454
H34C C75 3.2717 no 1_454
H34C H48 2.9240 no 1_454
H34C H49 2.6569 no 1_454
H34C H53A 3.4124 no 2_666
H34C H75B 2.5748 no 1_454
H34C H75C 3.1894 no 1_454
H35A C49 3.3282 no 2_666
H35A C50 2.9234 no 2_666
H35A C51 3.2239 no 2_666
H35A C56 3.4196 no 2_666
H35A H48 3.2770 no 1_454
H35A H50 3.0347 no 2_666
H35A H56A 3.4571 no 2_666
H35A H56B 2.7079 no 2_666
H35B H13A 3.2326 no 2_566
H35B H56B 2.8667 no 2_666
H35C C13 3.1712 no 2_566
H35C H13A 2.9092 no 2_566
H35C H13B 2.8123 no 2_566
H35C H13C 3.2776 no 2_566
H35C H48 3.0046 no 1_454
H35C H54A 2.7863 no 1_454
H35C H75B 3.4036 no 1_454
H36A H8 3.1916 no 2_566
H36A H13A 3.3619 no 2_566
H36B C21 3.2321 no 2_556
H36B C22 3.3142 no 2_556
H36B H21 2.5749 no 2_556
H36B H22 2.7392 no 2_556
H36C C8 3.5582 no 2_566
H36C C75 3.0922 no 1_454
H36C H8 2.8540 no 2_566
H36C H13A 3.2414 no 2_566
H36C H13B 3.4079 no 2_566
H36C H21 3.4694 no 2_556
H36C H75A 2.7279 no 1_454
H36C H75B 2.8940 no 1_454
H36C H75C 3.1432 no 1_454
H43 O31 2.2129 no 2_666
H43 O32 2.6117 no 2_666
H43 C28 3.5660 no 1_665
H43 H2A 3.5867 no 2_666
H43 H28A 2.8744 no 1_665
H43 H28B 3.4261 no 1_665
H43 H29A 3.1518 no 1_665
H44 O82 3.4135 no 2_676
H44 C2 3.5806 no 2_666
H44 C29 3.4290 no 1_665
H44 H2A 2.9776 no 2_666
H44 H2B 3.3605 no 2_666
H44 H28B 3.3386 no 1_665
H44 H29A 3.2960 no 1_665
H44 H29C 2.7047 no 1_665
H48 C34 3.4048 no 1_656
H48 C35 3.5340 no 1_656
H48 C48 3.4836 no 2_767
H48 C49 3.3141 no 2_767
H48 H34B 3.0573 no 1_656
H48 H34B 3.4217 no 2_666
H48 H34C 2.9240 no 1_656
H48 H35A 3.2770 no 1_656
H48 H35C 3.0046 no 1_656
H48 H48 3.3170 no 2_767
H48 H49 3.0844 no 2_767
H49 C34 3.1460 no 1_656
H49 C48 3.5838 no 2_767
H49 C53 3.1997 no 2_767
H49 H34A 3.4996 no 1_656
H49 H34B 2.8458 no 1_656
H49 H34C 2.6569 no 1_656
H49 H48 3.0844 no 2_767
H49 H53A 3.0862 no 2_767
H49 H53B 2.4613 no 2_767
H50 H35A 3.0347 no 2_666
H52 C28 3.5419 no 1_665
H52 H28A 3.2887 no 1_665
H52 H28B 3.1703 no 1_665
H52 H28C 3.5997 no 1_665
H53A C28 3.1469 no 1_665
H53A C34 2.9971 no 2_666
H53A H28A 2.6027 no 1_665
H53A H28B 3.4743 no 1_665
H53A H28C 2.9220 no 1_665
H53A H34A 2.6715 no 2_666
H53A H34B 2.5168 no 2_666
H53A H34C 3.4124 no 2_666
H53A H49 3.0862 no 2_767
H53B C49 3.1814 no 2_767
H53B H34B 3.2110 no 2_666
H53B H49 2.4613 no 2_767
H53C C28 3.5533 no 1_665
H53C C69 3.5742 no 2_777
H53C H28A 3.4343 no 1_665
H53C H28C 3.0002 no 1_665
H53C H68A 3.2082 no 2_777
H53C H69A 2.8328 no 2_777
H53C H69B 3.4956 no 2_777
H54A C13 3.0737 no 2_667
H54A H13B 2.4247 no 2_667
H54A H13C 2.8659 no 2_667
H54A H35C 2.7863 no 1_656
H54B C13 3.5606 no 2_667
H54B H13B 2.8621 no 2_667
H54B H13C 3.4674 no 2_667
H54C C13 3.4838 no 2_667
H54C C68 2.9781 no 2_777
H54C H13B 3.1343 no 2_667
H54C H13C 2.9587 no 2_667
H54C H68A 2.5642 no 2_777
H54C H68B 3.5783 no 2_777
H54C H68C 2.5232 no 2_777
H56A H35A 3.4571 no 2_666
H56B O32 3.0548 no 2_666
H56B C17 2.9647 no 2_666
H56B C35 3.1811 no 2_666
H56B H17A 2.5619 no 2_666
H56B H17B 2.7783 no 2_666
H56B H17C 3.0711 no 2_666
H56B H35A 2.7079 no 2_666
H56B H35B 2.8667 no 2_666
H56C C17 3.2473 no 2_666
H56C H17A 2.9280 no 2_666
H56C H17B 3.4143 no 2_666
H56C H17C 2.8875 no 2_666
H56C H25B 3.5700 no 1_565
H57A O81 2.2926 no 2_666
H57A H61 3.2305 no 2_677
H57B O81 2.9713 no 2_666
H57B H61 3.4779 no 2_677
H57C O81 1.8017 no 2_666
H60 Au41 3.3013 no 2_677
H60 O71 2.4196 no 2_677
H60 C74 3.4477 no 2_677
H60 C76 3.5556 no 2_677
H60 H66B 3.4170 no 2_677
H60 H74A 2.5719 no 2_677
H60 H76B 2.7192 no 2_677
H61 O81 2.8973 no 1_566
H61 C76 3.4367 no 2_677
H61 H57A 3.2305 no 2_677
H61 H57B 3.4779 no 2_677
H61 H66B 3.3605 no 2_677
H61 H74A 3.5619 no 2_677
H61 H76B 2.6124 no 2_677
H61 H76C 3.4409 no 2_677
H62 O81 3.3678 no 1_566
H64 O81 2.8906 no 2_666
H65A O71 3.0376 no 2_677
H65A C3 3.1446 no 1_565
H65A C16 3.3740 no 1_565
H65A H3 2.8274 no 1_565
H65A H15 3.4404 no 1_565
H65A H16B 3.4603 no 1_565
H65A H16C 2.5980 no 1_565
H65A H74A 2.9441 no 2_677
H65B C3 3.3860 no 1_565
H65B C4 3.2898 no 1_565
H65B C25 3.4252 no 1_565
H65B H2C 3.3832 no 2_666
H65B H3 3.4574 no 1_565
H65B H4 3.2758 no 1_565
H65B H15 3.4396 no 1_565
H65B H16C 3.5339 no 1_565
H65B H24 3.1077 no 1_565
H65B H25B 2.9373 no 1_565
H65B H25C 3.2332 no 1_565
H65C O82 3.5343 no 2_676
H65C C2 3.3897 no 2_666
H65C C16 3.4395 no 1_565
H65C H2B 2.9472 no 2_666
H65C H2C 3.1028 no 2_666
H65C H16B 3.0680 no 1_565
H65C H16C 2.9526 no 1_565
H66A Au41 3.1069 no 2_677
H66A O71 2.7000 no 2_677
H66A O81 3.0060 no 2_666
H66A H3 3.0970 no 1_565
H66A H4 3.3522 no 1_565
H66A H69C 3.4888 no 2_677
H66B O81 2.0542 no 2_666
H66B C59 3.5469 no 2_677
H66B C60 3.1384 no 2_677
H66B C61 3.1130 no 2_677
H66B C62 3.4990 no 2_677
H66B H60 3.4170 no 2_677
H66B H61 3.3605 no 2_677
H66B H66B 3.4249 no 2_677
H66C O81 1.6572 no 2_666
H66C C4 3.4508 no 1_565
H66C H4 2.8086 no 1_565
H67 H28B 3.0089 no 1_665
H68A C54 3.4898 no 2_777
H68A H13C 3.1912 no 1_665
H68A H53C 3.2082 no 2_777
H68A H54C 2.5642 no 2_777
H68B O82 3.4347 no 2_676
H68B H13C 3.3677 no 1_665
H68B H14C 3.2867 no 1_665
H68B H28B 2.9838 no 1_665
H68B H29C 3.4014 no 1_665
H68B H54C 3.5783 no 2_777
H68C C54 3.4780 no 2_777
H68C C69 3.5349 no 2_777
H68C H13C 3.5827 no 1_665
H68C H28B 3.1174 no 1_665
H68C H54C 2.5232 no 2_777
H68C H69B 2.6198 no 2_777
H69A H4 3.5564 no 2_667
H69A H28C 3.1151 no 2_667
H69A H53C 2.8328 no 2_777
H69B C68 3.5332 no 2_777
H69B H28B 3.4989 no 2_667
H69B H28C 3.2616 no 2_667
H69B H53C 3.4956 no 2_777
H69B H68C 2.6198 no 2_777
H69B H69B 3.0603 no 2_777
H69C H4 3.1831 no 2_667
H69C H66A 3.4888 no 2_677
H74A C16 3.4354 no 2_667
H74A C60 3.2374 no 2_677
H74A H3 3.5588 no 2_667
H74A H16A 3.5949 no 2_667
H74A H16C 2.5297 no 2_667
H74A H60 2.5719 no 2_677
H74A H61 3.5619 no 2_677
H74A H65A 2.9441 no 2_677
H74B C6 3.1848 no 2_667
H74B C7 3.5288 no 2_667
H74B C8 3.5123 no 2_667
H74B C9 3.2618 no 2_667
H74B C10 2.9555 no 2_667
H74B C11 2.8865 no 2_667
H74B C16 3.1629 no 2_667
H74B H3 3.5871 no 2_667
H74B H10 3.3687 no 2_667
H74B H16A 3.1149 no 2_667
H74B H16C 2.5431 no 2_667
H74C H16C 3.3407 no 2_667
H75A C7 3.1692 no 2_667
H75A C8 2.7437 no 2_667
H75A C9 3.1106 no 2_667
H75A C13 3.5330 no 2_667
H75A H8 2.8064 no 2_667
H75A H9 3.3794 no 2_667
H75A H13B 2.8316 no 2_667
H75A H36C 2.7279 no 1_656
H75B C34 3.5148 no 1_656
H75B H13B 2.9665 no 2_667
H75B H34C 2.5748 no 1_656
H75B H35C 3.4036 no 1_656
H75B H36C 2.8940 no 1_656
H75C H34C 3.1894 no 1_656
H75C H36C 3.1432 no 1_656
H76B C60 3.3256 no 2_677
H76B C61 3.2615 no 2_677
H76B H60 2.7192 no 2_677
H76B H61 2.6124 no 2_677
H76C H61 3.4409 no 2_677

loop_
_geom_torsion_atom_site_label_1
_geom_torsion_atom_site_label_2
_geom_torsion_atom_site_label_3
_geom_torsion_atom_site_label_4
_geom_torsion
_geom_torsion_publ_flag
Au1 O31 O32 C33 -105.7(8) no
O31 O32 C33 C34 -61.1(13) no
O31 O32 C33 C35 -179.2(10) no
O31 O32 C33 C36 60.6(16) no
Au41 O71 O72 C73 -104.6(9) no
O71 O72 C73 C74 -64.8(14) no
O71 O72 C73 C75 179.6(11) no
O71 O72 C73 C76 60.5(16) no
C1 N2 C3 C4 1.0(15) no
C3 N2 C1 Au1 -177.3(11) no
C3 N2 C1 N5 -1.3(15) no
C1 N2 C6 C7 100.3(17) no
C1 N2 C6 C11 -82.3(18) no
C6 N2 C1 Au1 5(2) no
C6 N2 C1 N5 -179.1(12) no
C3 N2 C6 C7 -77.1(19) no
C3 N2 C6 C11 100.4(18) no
C6 N2 C3 C4 178.6(12) no
C1 N5 C4 C3 -0.5(16) no
C4 N5 C1 Au1 176.9(12) no
C4 N5 C1 N2 1.1(16) no
C1 N5 C18 C19 86.9(16) no
C1 N5 C18 C23 -94.3(17) no
C18 N5 C1 Au1 -7(3) no
C18 N5 C1 N2 177.6(12) no
C4 N5 C18 C19 -97.1(17) no
C4 N5 C18 C23 81.6(17) no
C18 N5 C4 C3 -176.9(12) no
C41 N42 C43 C44 -0.3(18) no
C43 N42 C41 Au41 -179.6(12) no
C43 N42 C41 N45 0.7(17) no
C41 N42 C46 C47 -84.4(18) no
C41 N42 C46 C51 99.1(19) no
C46 N42 C41 Au41 5(3) no
C46 N42 C41 N45 -174.5(13) no
C43 N42 C46 C47 101.1(19) no
C43 N42 C46 C51 -75(2) no
C46 N42 C43 C44 174.7(13) no
C41 N45 C44 C43 0.7(18) no
C44 N45 C41 Au41 179.5(13) no
C44 N45 C41 N42 -0.8(17) no
C41 N45 C58 C59 -97.6(17) no
C41 N45 C58 C63 86.4(18) no
C58 N45 C41 Au41 -0(3) no
C58 N45 C41 N42 179.3(13) no
C44 N45 C58 C59 83(2) no
C44 N45 C58 C63 -93.4(19) no
C58 N45 C44 C43 -179.4(14) no
N2 C3 C4 N5 -0.3(16) no
N2 C6 C7 C8 178.6(13) no
N2 C6 C7 C12 -5(3) no
N2 C6 C11 C10 179.0(14) no
N2 C6 C11 C15 4(3) no
C7 C6 C11 C10 -4(3) no
C7 C6 C11 C15 -179.3(15) no
C11 C6 C7 C8 1(3) no
C11 C6 C7 C12 177.4(16) no
C6 C7 C8 C9 -0(3) no
C6 C7 C12 C13 150.5(15) no
C6 C7 C12 C14 -88.0(18) no
C8 C7 C12 C13 -34(3) no
C8 C7 C12 C14 88(3) no
C12 C7 C8 C9 -176.3(16) no
C7 C8 C9 C10 2(3) no
C8 C9 C10 C11 -5(3) no
C9 C10 C11 C6 6(3) no
C9 C10 C11 C15 -178.7(17) no
C6 C11 C15 C16 -117.7(18) no
C6 C11 C15 C17 118.0(18) no
C10 C11 C15 C16 67(2) no
C10 C11 C15 C17 -57(3) no
N5 C18 C19 C20 179.8(12) no
N5 C18 C19 C24 -1(3) no
N5 C18 C23 C22 -179.0(12) no
N5 C18 C23 C27 2(3) no
C19 C18 C23 C22 -0(3) no
C19 C18 C23 C27 -179.6(14) no
C23 C18 C19 C20 1(3) no
C23 C18 C19 C24 -179.7(14) no
C18 C19 C20 C21 -3(3) no
C18 C19 C24 C2 -124(2) no
C18 C19 C24 C25 115(2) no
C20 C19 C24 C2 56(3) no
C20 C19 C24 C25 -66(3) no
C24 C19 C20 C21 177.8(16) no
C19 C20 C21 C22 4(3) no
C20 C21 C22 C23 -3(3) no
C21 C22 C23 C18 1(3) no
C21 C22 C23 C27 -179.4(13) no
C18 C23 C27 C28 -116.3(17) no
C18 C23 C27 C29 121.4(17) no
C22 C23 C27 C28 64.5(19) no
C22 C23 C27 C29 -57.9(18) no
N42 C43 C44 N45 -0.2(18) no
N42 C46 C47 C48 179.8(13) no
N42 C46 C47 C52 4(3) no
N42 C46 C51 C50 -178.7(13) no
N42 C46 C51 C55 -5(3) no
C47 C46 C51 C50 5(3) no
C47 C46 C51 C55 179.3(15) no
C51 C46 C47 C48 -4(3) no
C51 C46 C47 C52 -179.5(15) no
C46 C47 C48 C49 -0(3) no
C46 C47 C52 C53 -123.1(16) no
C46 C47 C52 C54 114.2(16) no
C48 C47 C52 C53 61.4(18) no
C48 C47 C52 C54 -61.3(19) no
C52 C47 C48 C49 175.3(14) no
C47 C48 C49 C50 3(3) no
C48 C49 C50 C51 -2(3) no
C49 C50 C51 C46 -2(3) no
C49 C50 C51 C55 -176.6(15) no
C46 C51 C55 C56 143.5(17) no
C46 C51 C55 C57 -93(2) no
C50 C51 C55 C56 -43(3) no
C50 C51 C55 C57 81(3) no
N45 C58 C59 C60 -175.9(11) no
N45 C58 C59 C64 5(2) no
N45 C58 C63 C62 178.5(13) no
N45 C58 C63 C67 -5(3) no
C59 C58 C63 C62 3(3) no
C59 C58 C63 C67 179.9(14) no
C63 C58 C59 C60 -0(3) no
C63 C58 C59 C64 -179.0(15) no
C58 C59 C60 C61 -2(3) no
C58 C59 C64 C65 -117.0(15) no
C58 C59 C64 C66 122.8(15) no
C60 C59 C64 C65 64.4(18) no
C60 C59 C64 C66 -55.9(18) no
C64 C59 C60 C61 176.6(13) no
C59 C60 C61 C62 2(3) no
C60 C61 C62 C63 1(3) no
C61 C62 C63 C58 -3(3) no
C61 C62 C63 C67 179.7(17) no
C58 C63 C67 C68 116(2) no
C58 C63 C67 C69 -122(2) no
C62 C63 C67 C68 -67(3) no
C62 C63 C67 C69 55(3) no
